data_7129274
loop_
_publ_author_name
'Wang, Pinpin'
'Liu, Kai'
'Ma, Huanqing'
'Nian, Hao'
'Li, Yawen'
'Li, Qingfang'
'Cheng, Lin'
'Cao, Liping'

_publ_section_title
;
 Synthesis and Aqueous Anion Recognition of Imidazolium-Based Nonacationic
 Cup
;
_journal_name_full 'Chemical Communications'
_journal_paper_doi 10.1039/D1CC05603D
_journal_year 2021
_chemical_formula_moiety '9(F6 P), C H2 Cl2, C84 H81 N18, 2(C2 H3 N)'
_chemical_formula_sum 'C117 H131 Cl2 F54 N34 P9'
_chemical_formula_weight 3389.18
_space_group_crystal_system triclinic
_space_group_IT_number 2
_space_group_name_Hall '-P 1'
_space_group_name_H-M_alt 'P -1'
_atom_sites_solution_hydrogens geom
_atom_sites_solution_primary dual
_audit_block_doi 10.5517/ccdc.csd.cc27222h
_audit_creation_date 2021-01-19
_audit_creation_method
;
Olex2 1.2
(compiled 2018.05.29 svn.r3508 for OlexSys, GUI svn.r5506)
;
_audit_update_record
;
2021-01-20 deposited with the CCDC.	2021-11-18 downloaded from the CCDC.
;
_cell_angle_alpha 95.115(4)
_cell_angle_beta 99.575(3)
_cell_angle_gamma 94.411(4)
_cell_formula_units_Z 2
_cell_length_a 15.8416(16)
_cell_length_b 16.8382(17)
_cell_length_c 27.118(3)
_cell_measurement_reflns_used 9263
_cell_measurement_temperature 90(2)
_cell_measurement_theta_max 55.08
_cell_measurement_theta_min 2.59
_cell_volume 7073.3(13)
_computing_molecular_graphics 'Olex2 (Dolomanov et al., 2009)'
_computing_publication_material 'Olex2 (Dolomanov et al., 2009)'
_computing_structure_refinement 'XL (Sheldrick, 2008)'
_computing_structure_solution 'XT (Sheldrick, 2015)'
_diffrn_ambient_temperature 90(2)
_diffrn_measured_fraction_theta_full 0.997
_diffrn_measured_fraction_theta_max 0.990
_diffrn_measurement_device_type 'Bruker D8 Venture PHOTON 100 CMOS'
_diffrn_measurement_method 'phi and omega scans'
_diffrn_radiation_monochromator graphite
_diffrn_radiation_type GaK\a
_diffrn_radiation_wavelength 1.34138
_diffrn_reflns_av_R_equivalents 0.0587
_diffrn_reflns_av_unetI/netI 0.0405
_diffrn_reflns_Laue_measured_fraction_full 0.997
_diffrn_reflns_Laue_measured_fraction_max 0.990
_diffrn_reflns_limit_h_max 19
_diffrn_reflns_limit_h_min -19
_diffrn_reflns_limit_k_max 20
_diffrn_reflns_limit_k_min -20
_diffrn_reflns_limit_l_max 32
_diffrn_reflns_limit_l_min -33
_diffrn_reflns_number 150955
_diffrn_reflns_point_group_measured_fraction_full 0.997
_diffrn_reflns_point_group_measured_fraction_max 0.990
_diffrn_reflns_theta_full 53.594
_diffrn_reflns_theta_max 55.181
_diffrn_reflns_theta_min 2.588
_exptl_absorpt_coefficient_mu 1.658
_exptl_absorpt_correction_T_max 0.7632
_exptl_absorpt_correction_T_min 0.6132
_exptl_absorpt_correction_type multi-scan
_exptl_absorpt_process_details
;
SADABS-2016/2 (Bruker, 2016/2) was used 
for absorption correction.
;
_exptl_crystal_colour colourless
_exptl_crystal_colour_primary colourless
_exptl_crystal_density_diffrn 1.591
_exptl_crystal_description block
_exptl_crystal_F_000 3452
_exptl_crystal_size_max 0.16
_exptl_crystal_size_mid 0.14
_exptl_crystal_size_min 0.09
_refine_diff_density_max 1.303
_refine_diff_density_min -0.698
_refine_diff_density_rms 0.080
_refine_ls_extinction_method none
_refine_ls_goodness_of_fit_ref 1.031
_refine_ls_hydrogen_treatment constr
_refine_ls_matrix_type full
_refine_ls_number_parameters 2084
_refine_ls_number_reflns 26946
_refine_ls_number_restraints 4774
_refine_ls_restrained_S_all 1.029
_refine_ls_R_factor_all 0.0860
_refine_ls_R_factor_gt 0.0775
_refine_ls_shift/su_max 0.001
_refine_ls_shift/su_mean 0.000
_refine_ls_structure_factor_coef Fsqd
_refine_ls_weighting_details 'w=1/[\s^2^(Fo^2^)+(0.1084P)^2^+14.0891P] where P=(Fo^2^+2Fc^2^)/3'
_refine_ls_weighting_scheme calc
_refine_ls_wR_factor_gt 0.2128
_refine_ls_wR_factor_ref 0.2193
_reflns_Friedel_coverage 0.000
_reflns_number_gt 22695
_reflns_number_total 26946
_reflns_threshold_expression 'I > 2\s(I)'
_cod_data_source_file d1cc05603d2.cif
_cod_data_source_block 2_CCDC1
_cod_original_cell_volume 7073.2(12)
_cod_database_code 7129274
_shelx_shelxl_version_number 2018/3
_shelx_space_group_comment
;
The symmetry employed for this shelxl refinement is uniquely defined
by the following loop, which should always be used as a source of
symmetry information in preference to the above space-group names.
They are only intended as comments.
;
_shelx_estimated_absorpt_t_max 0.865
_shelx_estimated_absorpt_t_min 0.777
_olex2_refinement_description
;
1. Fixed Uiso
 At 1.2 times of:
  All C(H) groups, All C(H,H) groups
 At 1.5 times of:
  All C(H,H,H) groups
2. Restrained distances
 P0AA-F7AA = P0AA-F2AA = P0AA-F4AA = P0AA-F6AA = P0AA-F3AA = P0AA-F5AA
 1.6 with sigma of 0.02
 P1AA-F3BA = P1AA-F2BA = P1AA-F4BA = P1AA-F5BA = P1AA-F6BA = P1AA-F7BA
 1.6 with sigma of 0.02
 P1AA-F3BA = P1AA-F5BA = P1AA-F6BA = P1AA-F2BA = P1AA-F7BA = P1AA-F4BA
 1.6 with sigma of 0.02
 P1AA-F8BA = P1AA-F9BA = P1AA-F2CA = P1AA-F0CA = P1AA-F1CA = P1AA-F3CA
 1.6 with sigma of 0.02
 P3AA-F8DA = P3AA-F8CA = P3AA-F6DA = P3AA-F7DA = P3AA-F5DA = P3AA-F7CA
 1.6 with sigma of 0.02
 P3AA-F5DA = P3AA-F8CA = P3AA-F6DA = P3AA-F7CA = P3AA-F7DA = P3AA-F8DA
 1.6 with sigma of 0.02
 P3AA-F0DA = P3AA-F9CA = P3AA-F4DA = P3AA-F2DA = P3AA-F3DA = P3AA-F1DA
 1.6 with sigma of 0.02
 P3AA-F8CA = P3AA-F4DA = P3AA-F7CA = P3AA-F1DA = P3AA-F3DA = P3AA-F7DA = P3AA-
 F6DA = P3AA-F2DA = P3AA-F5DA = P3AA-F0DA = P3AA-F8DA = P3AA-F9CA
 1.6 with sigma of 0.02
 P2AA-F9AA = P2AA-F1BA = P2AA-F1AA = P2AA-F0BA = P2AA-F0AA = P2AA-F8AA
 1.6 with sigma of 0.02
 P4AA-F3EA = P4AA-F6EA = P4AA-F4EA = P4AA-F5EA = P4AA-F2EA = P4AA-F7EA
 1.6 with sigma of 0.02
 P1-F1 = P1-F01O = P1-F9DA = P1-F6 = P1-F8 = P1-F3 = P1-F5 = P1-F0EA = P1-F9 =
 P1-F2 = P1-F1EA = P1-F4
 1.6 with sigma of 0.02
 F2AA-F3AA \\sim F3AA-F4AA \\sim F4AA-F5AA \\sim F5AA-F2AA \\sim F2AA-F6AA
\\sim F3AA-F6AA \\sim F4AA-
 F6AA \\sim F5AA-F6AA \\sim F2AA-F7AA \\sim F3AA-F7AA \\sim F4AA-F7AA \\sim
F5AA-F7AA
 with sigma of 0.02
 P2AA-F8AA \\sim P2AA-F1AA \\sim P2AA-F0BA \\sim P2AA-F1BA \\sim P2AA-F9AA
\\sim P2AA-F0AA
 with sigma of 0.02
 F0AA-F1AA \\sim F1AA-F8AA \\sim F8AA-F9AA \\sim F9AA-F0AA \\sim F0AA-F0BA
\\sim F1AA-F0BA \\sim F8AA-
 F0BA \\sim F9AA-F0BA \\sim F0AA-F1BA \\sim F1AA-F1BA \\sim F8AA-F1BA \\sim
F9AA-F1BA
 with sigma of 0.02
 P0AA-F5AA \\sim P0AA-F5AB
 with sigma of 0.02
 P0AA-F3AA \\sim P0AA-F3AB
 with sigma of 0.02
 P0AA-F2AA \\sim P0AA-F2AB
 with sigma of 0.02
 P0AA-F7AA \\sim P0AA-F7AB
 with sigma of 0.02
 P0AA-F4AA \\sim P0AA-F4AB
 with sigma of 0.02
 P0AA-F6AA \\sim P0AA-F6AB
 with sigma of 0.02
 F2BA-F3BA \\sim F3BA-F4BA \\sim F4BA-F5BA \\sim F5BA-F2BA \\sim F2BA-F6BA
\\sim F3BA-F6BA \\sim F4BA-
 F6BA \\sim F5BA-F6BA \\sim F2BA-F7BA \\sim F3BA-F7BA \\sim F4BA-F7BA \\sim
F5BA-F7BA
 with sigma of 0.02
 P1AA-F5BA \\sim P1AA-F3CA
 with sigma of 0.02
 P1AA-F2BA \\sim P1AA-F9BA
 with sigma of 0.02
 P1AA-F7BA \\sim P1AA-F0CA
 with sigma of 0.02
 P1AA-F6BA \\sim P1AA-F8BA
 with sigma of 0.02
 P1AA-F3BA \\sim P1AA-F2CA
 with sigma of 0.02
 P1AA-F4BA \\sim P1AA-F1CA
 with sigma of 0.02
 F8BA-F9BA \\sim F9BA-F0CA \\sim F0CA-F1CA \\sim F1CA-F8BA \\sim F8BA-F2CA
\\sim F9BA-F2CA \\sim F0CA-
 F2CA \\sim F1CA-F2CA \\sim F8BA-F3CA \\sim F9BA-F3CA \\sim F0CA-F3CA \\sim
F1CA-F3CA
 with sigma of 0.02
 P06-F00W \\sim P06-F4CA
 with sigma of 0.02
 P06-F01H \\sim P06-F01I
 with sigma of 0.02
 P06-F02X \\sim P06-F02Y
 with sigma of 0.02
 P06-F03I \\sim P06-F03J
 with sigma of 0.02
 P06-F040 \\sim P06-F0
 with sigma of 0.02
 P06-F04C \\sim P06-F04D
 with sigma of 0.02
 P004-F00K \\sim P004-F5CA
 with sigma of 0.02
 P004-F00Y \\sim P004-F00Z
 with sigma of 0.02
 P004-F01R \\sim P004-F01S
 with sigma of 0.02
 P004-F02R \\sim P004-F02S
 with sigma of 0.02
 P004-F039 \\sim P004-F7
 with sigma of 0.02
 P004-F03H \\sim P004-F6CA
 with sigma of 0.02
 P3AA-F7DA \\sim P3AA-F3DA
 with sigma of 0.02
 P3AA-F8DA \\sim P3AA-F9CA
 with sigma of 0.02
 P3AA-F5DA \\sim P3AA-F0DA
 with sigma of 0.02
 P3AA-F6DA \\sim P3AA-F2DA
 with sigma of 0.02
 P3AA-F8CA \\sim P3AA-F4DA
 with sigma of 0.02
 P3AA-F7CA \\sim P3AA-F1DA
 with sigma of 0.02
 F5DA-F8CA \\sim F8CA-F6DA \\sim F6DA-F7CA \\sim F7CA-F5DA \\sim F5DA-F7DA
\\sim F8CA-F7DA \\sim F6DA-
 F7DA \\sim F7CA-F7DA \\sim F5DA-F8DA \\sim F8CA-F8DA \\sim F6DA-F8DA \\sim
F7CA-F8DA
 with sigma of 0.02
 F0DA-F9CA \\sim F9CA-F2DA \\sim F2DA-F3DA \\sim F3DA-F0DA \\sim F0DA-F4DA
\\sim F9CA-F4DA \\sim F2DA-
 F4DA \\sim F3DA-F4DA \\sim F0DA-F1DA \\sim F9CA-F1DA \\sim F2DA-F1DA \\sim
F3DA-F1DA
 with sigma of 0.02
 N01X-C04G \\sim N01X-C0AA
 with sigma of 0.02
 N02P-C03M \\sim N02Q-C03M
 with sigma of 0.02
 N02P-C04E \\sim N02Q-C04F
 with sigma of 0.02
 N02P-C050 \\sim N02Q-C0
 with sigma of 0.02
 N03T-C04E \\sim N03U-C04F
 with sigma of 0.02
 N03T-C04X \\sim N03U-C04Y
 with sigma of 0.02
 N03T-C054 \\sim N03U-C1
 with sigma of 0.02
 C043-C047 \\sim C2-C3
 with sigma of 0.02
 C043-C04G \\sim C2-C0AA
 with sigma of 0.02
 C043-C04U \\sim C2-C04V
 with sigma of 0.02
 C047-C04W \\sim C3-C1AA
 with sigma of 0.02
 C04U-C05D \\sim C04V-C05E
 with sigma of 0.02
 C04W-C04X \\sim C1AA-C04Y
 with sigma of 0.02
 C04W-C056 \\sim C1AA-C4
 with sigma of 0.02
 C050-C054 \\sim C0-C1
 with sigma of 0.02
 C056-C05D \\sim C4-C05E
 with sigma of 0.02
 N01X-C043 \\sim N01X-C2
 with sigma of 0.04
 N02P-N03T \\sim N02Q-N03U
 with sigma of 0.04
 N02P-C054 \\sim N02Q-C1
 with sigma of 0.04
 C03M-C04E \\sim C03M-C04F
 with sigma of 0.04
 C03M-C050 \\sim C03M-C0
 with sigma of 0.04
 N03T-C04W \\sim N03U-C1AA
 with sigma of 0.04
 N03T-C050 \\sim N03U-C0
 with sigma of 0.04
 C043-C04W \\sim C2-C1AA
 with sigma of 0.04
 C043-C05D \\sim C2-C05E
 with sigma of 0.04
 C047-C04G \\sim C3-C0AA
 with sigma of 0.04
 C047-C04U \\sim C3-C04V
 with sigma of 0.04
 C047-C04X \\sim C3-C04Y
 with sigma of 0.04
 C047-C056 \\sim C3-C4
 with sigma of 0.04
 C04E-C04X \\sim C04F-C04Y
 with sigma of 0.04
 C04E-C050 \\sim C04F-C0
 with sigma of 0.04
 C04E-C054 \\sim C04F-C1
 with sigma of 0.04
 C04G-C04U \\sim C0AA-C04V
 with sigma of 0.04
 C04U-C056 \\sim C04V-C4
 with sigma of 0.04
 C04W-C05D \\sim C1AA-C05E
 with sigma of 0.04
 C04X-C054 \\sim C04Y-C1
 with sigma of 0.04
 C04X-C056 \\sim C04Y-C4
 with sigma of 0.04
 F2EA-F3EA \\sim F3EA-F4EA \\sim F4EA-F5EA \\sim F5EA-F2EA \\sim F2EA-F6EA
\\sim F3EA-F6EA \\sim F4EA-
 F6EA \\sim F5EA-F6EA \\sim F2EA-F7EA \\sim F3EA-F7EA \\sim F4EA-F7EA \\sim
F5EA-F7EA
 with sigma of 0.02
 P1-F4 \\sim P1-F0EA
 with sigma of 0.02
 P1-F2 \\sim P1-F9DA
 with sigma of 0.02
 P1-F1 \\sim P1-F1EA
 with sigma of 0.02
 P1-F5 \\sim P1-F01O
 with sigma of 0.02
 P1-F3 \\sim P1-F9
 with sigma of 0.02
 P1-F6 \\sim P1-F8
 with sigma of 0.02
 F1-F2 \\sim F2-F3 \\sim F3-F4 \\sim F4-F1 \\sim F1-F5 \\sim F2-F5 \\sim F3-F5
\\sim F4-F5 \\sim F1-F6 \\sim F2-F6
 \\sim F3-F6 \\sim F4-F6
 with sigma of 0.02
3. Uiso/Uaniso restraints and constraints
P0AA \\sim F7AA \\sim F6AB \\sim F2AA \\sim F3AA \\sim F2AB \\sim F5AB \\sim
F4AB \\sim F5AA \\sim F4AA \\sim F7AB \\sim F6AA \\sim F3AB \\sim P004 \\sim
F02R \\sim F039 \\sim F01S \\sim F00Z \\sim F02S \\sim F00K \\sim F7 \\sim F01R
\\sim F6CA \\sim F00Y \\sim F5CA \\sim F03H \\sim P2AA \\sim F0BA \\sim F8AA
\\sim F0AA \\sim F1AA \\sim F9AA \\sim F1BA \\sim P1AA \\sim F2BA \\sim F8BA
\\sim F9BA \\sim F3CA \\sim F7BA \\sim F5BA \\sim F3BA \\sim F6BA \\sim F1CA
\\sim F2CA \\sim F0CA \\sim F4BA \\sim P06 \\sim F03I \\sim F03J \\sim F01I
\\sim F02Y \\sim F02X \\sim F040 \\sim F00W \\sim F0 \\sim F4CA \\sim F04D
\\sim F01H \\sim F04C: within 2A with sigma of 0.01 and sigma for terminal
atoms of 0.02
P3AA \\sim F3DA \\sim F5DA \\sim F0DA \\sim F9CA \\sim F8DA \\sim F7DA \\sim
F8CA \\sim F1DA \\sim F7CA \\sim F4DA \\sim F6DA \\sim F2DA: within 2A with
sigma of 0.01 and sigma for terminal atoms of 0.02
C041 \\sim N010 \\sim C01P \\sim C01Q \\sim C021 \\sim C01U \\sim C01V \\sim
N01A \\sim C01Y \\sim C024 \\sim C01T \\sim C038 \\sim N014 \\sim C01W \\sim
N019 \\sim C02J \\sim C023 \\sim C02E \\sim C025 \\sim C02O \\sim C02H \\sim
C03J \\sim N01B \\sim C02N \\sim N018 \\sim C02S \\sim C02M \\sim C033 \\sim
C02I \\sim C036 \\sim C02Z \\sim C022 \\sim C029 \\sim C02L \\sim C03F \\sim
C03R \\sim C04H \\sim C02A \\sim C028 \\sim C03N \\sim N01E \\sim N01K \\sim
C027 \\sim C03C \\sim C020 \\sim C03G \\sim C03Z \\sim C02K \\sim C034 \\sim
C031 \\sim C03X \\sim C01Z \\sim C03L \\sim C02D \\sim N01F \\sim C03A \\sim
N01J \\sim C044 \\sim C02V \\sim C03O \\sim C03B \\sim C03Q \\sim C02G \\sim
C03K \\sim N01O \\sim N01I \\sim C02F \\sim C03E \\sim C02T \\sim C03P \\sim
C02U \\sim C035 \\sim C02Y \\sim C03U \\sim C02B \\sim C03M \\sim C037 \\sim
C03D \\sim N01G \\sim C02W \\sim N01L \\sim C03S \\sim C02Q \\sim N02P \\sim
N02Q \\sim N01S \\sim C030 \\sim C04E \\sim C050 \\sim C04F \\sim C0 \\sim C03Y
\\sim C049 \\sim N03T \\sim C054 \\sim N03U \\sim C1 \\sim N01X \\sim C048
\\sim C04X \\sim C04Y \\sim C04G \\sim C0AA \\sim C04W \\sim C1AA \\sim C043
\\sim C2 \\sim C047 \\sim C056 \\sim C3 \\sim C4 \\sim C04U \\sim C04V \\sim
C05D \\sim C05E: within 2A with sigma of 0.01 and sigma for terminal atoms of
0.02
P2AA \\sim F9AA \\sim F0AA \\sim F8AA \\sim F1AA \\sim F0BA \\sim F1BA \\sim
P4AA \\sim F3EA \\sim F4EA \\sim F7EA \\sim F2EA \\sim F6EA \\sim F5EA: within
2A with sigma of 0.01 and sigma for terminal atoms of 0.02
F9 \\sim P1 \\sim F1 \\sim F1EA \\sim F8 \\sim F6 \\sim F9DA \\sim F2 \\sim
F0EA \\sim F5 \\sim F4 \\sim F01O \\sim F3: within 2A with sigma of 0.01 and
sigma for terminal atoms of 0.02
4. Rigid body (RIGU) restrains
 P1AA, F2BA, F8BA, F9BA, F3CA, F7BA, F5BA, F3BA, F6BA, F1CA, F2CA, F0CA, F4BA,
 P06, F03I, F03J, F01I, F02Y, F02X, F040, F00W, F0, F4CA, F04D, F01H, F04C,
 P2AA, F0BA, F8AA, F0AA, F1AA, F9AA, F1BA, P004, F02R, F039, F01S, F00Z, F02S,
 F00K, F7, F01R, F6CA, F00Y, F5CA, F03H, P0AA, F7AA, F6AB, F2AA, F3AA, F2AB,
 F5AB, F4AB, F5AA, F4AA, F7AB, F6AA, F3AB
 with sigma for 1-2 distances of 0.004 and sigma for 1-3 distances of 0.004
 P3AA, F3DA, F5DA, F0DA, F9CA, F8DA, F7DA, F8CA, F1DA, F7CA, F4DA, F6DA, F2DA
 with sigma for 1-2 distances of 0.004 and sigma for 1-3 distances of 0.004
 C03B, N010, C01P, C01Q, C021, C01U, C01V, N01A, C01Y, C024, C01T, C038, N014,
 C01W, N019, C02J, C023, C02E, C025, C02O, C02H, C03J, N01B, C02N, N018, C02S,
 C02M, C033, C02I, C036, C02Z, C022, C029, C02L, C03F, C03R, C04H, C02A, C028,
 C03N, N01E, N01K, C027, C03C, C020, C03G, C03Z, C02K, C034, C031, C03X, C01Z,
 C03L, C02D, C041, N01F, C03A, N01J, C044, C02V, C03O, C03Q, C02G, C03K, N01O,
 N01I, C02F, C03E, C02T, C03P, C02U, C035, C02Y, C03U, C02B, C03M, C037, C03D,
 N01G, C02W, N01L, C03S, C02Q, N02P, N02Q, N01S, C030, C04E, C050, C04F, C0,
 C03Y, C049, N03T, C054, N03U, C1, N01X, C048, C04X, C04Y, C04G, C0AA, C04W,
 C1AA, C043, C2, C047, C056, C3, C4, C04U, C04V, C05D, C05E
 with sigma for 1-2 distances of 0.004 and sigma for 1-3 distances of 0.004
 F6EA, F3EA, P4AA, F4EA, F7EA, F2EA, F5EA, F9AA, P2AA, F0AA, F8AA, F1AA, F0BA,
 F1BA
 with sigma for 1-2 distances of 0.004 and sigma for 1-3 distances of 0.004
 F01O, P1, F1, F1EA, F8, F6, F9DA, F2, F0EA, F9, F5, F4, F3
 with sigma for 1-2 distances of 0.004 and sigma for 1-3 distances of 0.004
5. Others
 Sof(F6AB)=Sof(F5AB)=Sof(F3AB)=Sof(F2AB)=Sof(F7AB)=Sof(F4AB)=1-FVAR(1)
 Sof(F5AA)=Sof(F3AA)=Sof(F2AA)=Sof(F7AA)=Sof(F4AA)=Sof(F6AA)=FVAR(1)
 Sof(F1CA)=Sof(F9BA)=Sof(F8BA)=Sof(F0CA)=Sof(F2CA)=Sof(F3CA)=1-FVAR(2)
 Sof(F5BA)=Sof(F2BA)=Sof(F7BA)=Sof(F6BA)=Sof(F3BA)=Sof(F4BA)=FVAR(2)
 Sof(F03J)=Sof(F0)=Sof(F02Y)=Sof(F01I)=Sof(F4CA)=Sof(F04D)=1-FVAR(3)
 Sof(F00W)=Sof(F01H)=Sof(F02X)=Sof(F03I)=Sof(F040)=Sof(F04C)=FVAR(3)
 Sof(F00Z)=Sof(F02S)=Sof(F7)=Sof(F01S)=Sof(F5CA)=Sof(F6CA)=1-FVAR(4)
 Sof(F00K)=Sof(F00Y)=Sof(F01R)=Sof(F02R)=Sof(F039)=Sof(F03H)=FVAR(4)
 Sof(F3DA)=Sof(F9CA)=Sof(F0DA)=Sof(F2DA)=Sof(F4DA)=Sof(F1DA)=1-FVAR(5)
 Sof(F7DA)=Sof(F8DA)=Sof(F5DA)=Sof(F6DA)=Sof(F8CA)=Sof(F7CA)=FVAR(5)
 Sof(N02Q)=Sof(N03U)=Sof(C04F)=Sof(H04I)=Sof(C0)=Sof(H0)=Sof(C1)=Sof(H1)=
 Sof(C04Y)=Sof(H04J)=Sof(H04K)=Sof(C2)=Sof(C3)=Sof(H3)=Sof(C0AA)=Sof(H0AB)=
 Sof(H0AC)=Sof(C04V)=Sof(H04V)=Sof(C1AA)=Sof(C4)=Sof(H4)=Sof(C05E)=Sof(H05E)=1-
 FVAR(6)
 Sof(N02P)=Sof(N03T)=Sof(C043)=Sof(C047)=Sof(H047)=Sof(C04E)=Sof(H04E)=
 Sof(C04G)=Sof(H04A)=Sof(H04B)=Sof(C04U)=Sof(H04U)=Sof(C04W)=Sof(C04X)=
 Sof(H04G)=Sof(H04H)=Sof(C050)=Sof(H050)=Sof(C054)=Sof(H054)=Sof(C056)=
 Sof(H056)=Sof(C05D)=Sof(H05D)=FVAR(6)
 Sof(F3EA)=Sof(P4AA)=Sof(F7EA)=Sof(F2EA)=Sof(F6EA)=Sof(F5EA)=Sof(F4EA)=1-FVAR(7)
 Sof(P2AA)=Sof(F9AA)=Sof(F0AA)=Sof(F8AA)=Sof(F1AA)=Sof(F0BA)=Sof(F1BA)=FVAR(7)
 Sof(F8)=Sof(F9DA)=Sof(F0EA)=Sof(F1EA)=Sof(F01O)=Sof(F9)=1-FVAR(8)
 Sof(F4)=Sof(F2)=Sof(F1)=Sof(F5)=Sof(F3)=Sof(F6)=FVAR(8)
6.a Secondary CH2 refined with riding coordinates:
 C022(H02A,H02B), C02L(H02C,H02D), C02Z(H02G,H02H), C033(H03A,H03B), C036(H03C,
 H03D), C038(H03E,H03F), C03N(H03P,H03Q), C03O(H03R,H03S), C03Q(H03U,H03V),
 C03R(H03W,H03X), C04G(H04A,H04B), C04R(H04R,H04S), C04X(H04G,H04H), C04Y(H04J,
 H04K), C0AA(H0AB,H0AC)
6.b Aromatic/amide H refined with riding coordinates:
 C01Q(H01Q), C01U(H01U), C01V(H01V), C01W(H01W), C01Y(H01Y), C020(H020),
 C021(H021), C023(H023), C025(H025), C027(H027), C02E(H02E), C02F(H02F),
 C02K(H02K), C02N(H02N), C02O(H02O), C02Q(H02Q), C02S(H02S), C02T(H02T),
 C02U(H02U), C02V(H02V), C02W(H02W), C02Y(H02Y), C030(H030), C031(H031),
 C034(H034), C035(H035), C03A(H03G), C03B(H03H), C03C(H03I), C03E(H03J),
 C03G(H03N), C03L(H03O), C03P(H03T), C03S(H03Y), C03U(H03Z), C03X(H03),
 C03Y(H0AA), C041(H041), C044(H044), C047(H047), C048(H048), C049(H049),
 C04E(H04E), C04U(H04U), C050(H050), C054(H054), C056(H056), C05D(H05D),
 C04F(H04I), C0(H0), C1(H1), C3(H3), C04V(H04V), C4(H4), C05E(H05E)
6.c Idealised Me refined as rotating group:
 C03F(H03K,H03L,H03M), C03Z(H1AA,H,HA), C04H(H04C,H04D,H04F), C04J(H04L,H04M,
 H04N), C04Z(H04O,H04P,H04Q)
;
_olex2_submission_special_instructions 'No special instructions were received'

loop_
_space_group_symop_operation_xyz
'x, y, z'
'-x, -y, -z'

loop_
_atom_site_label
_atom_site_type_symbol
_atom_site_fract_x
_atom_site_fract_y
_atom_site_fract_z
_atom_site_U_iso_or_equiv
_atom_site_adp_type
_atom_site_occupancy
_atom_site_site_symmetry_order
_atom_site_calc_flag
_atom_site_refinement_flags_posn
_atom_site_refinement_flags_adp
_atom_site_refinement_flags_occupancy
_atom_site_disorder_assembly
_atom_site_disorder_group
P0AA P 0.63887(6) 0.33185(5) 0.94450(4) 0.0386(2) Uani 1 1 d D U . . .
P002 P 0.40472(6) 0.75124(5) 0.85178(4) 0.0360(2) Uani 1 1 d . . . . .
P3AA P 0.47761(6) 0.44727(6) 0.74354(4) 0.0414(2) Uani 1 1 d D U . . .
P004 P 0.25922(7) -0.03087(6) 0.68119(4) 0.0454(2) Uani 1 1 d D U . . .
P005 P 0.10396(6) 0.30516(6) 0.97306(4) 0.0423(2) Uani 1 1 d . . . . .
P06 P -0.02581(7) 0.49116(7) 0.59912(4) 0.0539(3) Uani 1 1 d D U . . .
P1 P 0.00541(7) 0.29643(7) 0.76941(5) 0.0568(3) Uani 1 1 d D U . . .
Cl08 Cl 0.20968(9) 0.54239(8) 0.76736(5) 0.0742(4) Uani 1 1 d . . . . .
Cl0A Cl 0.05715(13) 0.60906(8) 0.79475(7) 0.0944(5) Uani 1 1 d . . . . .
P1AA P 0.57956(12) 0.69743(11) 0.56805(7) 0.0911(5) Uani 1 1 d D U . . .
F00E F 0.34903(13) 0.81183(12) 0.81990(9) 0.0455(5) Uani 1 1 d . . . . .
F00F F 0.47953(13) 0.82162(12) 0.87014(9) 0.0483(5) Uani 1 1 d . . . . .
F5AA F 0.6447(9) 0.3089(8) 1.0014(3) 0.049(3) Uani 0.479(5) 1 d D U P A 1
F00H F 0.45989(14) 0.69136(13) 0.88361(9) 0.0495(5) Uani 1 1 d . . . . .
F00J F 0.32823(15) 0.68213(13) 0.83397(10) 0.0523(6) Uani 1 1 d . . . . .
F00K F 0.2971(12) 0.0574(6) 0.7067(7) 0.050(3) Uani 0.659(8) 1 d D U P B 1
F00L F 0.36081(15) 0.77574(13) 0.89967(9) 0.0496(5) Uani 1 1 d . . . . .
F3AA F 0.6429(8) 0.3612(8) 0.8909(3) 0.050(3) Uani 0.479(5) 1 d D U P A 1
F00N F 0.19692(14) 0.34340(15) 0.96604(9) 0.0545(6) Uani 1 1 d . . . . .
F00O F 0.44665(15) 0.72630(15) 0.80400(9) 0.0551(6) Uani 1 1 d . . . . .
F00P F 0.06346(16) 0.34743(14) 0.92543(11) 0.0609(6) Uani 1 1 d . . . . .
F7DA F 0.4519(12) 0.3594(7) 0.7170(7) 0.078(4) Uani 0.103(3) 1 d D U P C 1
F00T F 0.11211(17) 0.22832(14) 0.93632(11) 0.0619(7) Uani 1 1 d . . . . .
F00U F 0.01172(16) 0.26958(18) 0.98037(11) 0.0696(8) Uani 1 1 d . . . . .
F4 F -0.0046(11) 0.3501(9) 0.7218(5) 0.077(4) Uani 0.49(2) 1 d D U P D 1
F00W F -0.0331(10) 0.3995(6) 0.6092(5) 0.055(2) Uani 0.624(7) 1 d D U P E 1
F8DA F 0.5027(11) 0.5385(6) 0.7697(6) 0.061(4) Uani 0.103(3) 1 d D U P C 1
F00Y F 0.2367(7) -0.1203(5) 0.6535(6) 0.061(2) Uani 0.659(8) 1 d D U P B 1
N010 N 0.50482(16) 0.53141(15) 0.91583(11) 0.0305(5) Uani 1 1 d . U . . .
F011 F 0.09648(17) 0.38455(17) 1.00940(11) 0.0705(8) Uani 1 1 d . . . . .
F5DA F 0.5508(9) 0.4606(12) 0.7096(6) 0.076(4) Uani 0.103(3) 1 d D U P C 1
F6DA F 0.4066(9) 0.4369(10) 0.7773(6) 0.060(4) Uani 0.103(3) 1 d D U P C 1
N014 N 0.28127(17) 0.31704(15) 0.84011(11) 0.0316(6) Uani 1 1 d . U . . .
F8CA F 0.4111(10) 0.4819(10) 0.7010(5) 0.065(4) Uani 0.103(3) 1 d D U P C 1
F7CA F 0.5483(8) 0.4173(9) 0.7846(5) 0.047(4) Uani 0.103(3) 1 d D U P C 1
N018 N 0.14821(17) 0.67201(16) 0.94123(11) 0.0345(6) Uani 1 1 d . U . . .
N019 N 0.20699(16) 0.56537(16) 0.92012(11) 0.0324(6) Uani 1 1 d . U . . .
N01A N 0.63807(17) 0.56977(17) 0.91566(12) 0.0355(6) Uani 1 1 d . U . . .
N01B N 0.21134(18) 0.20081(15) 0.81988(11) 0.0348(6) Uani 1 1 d . U . . .
F2 F 0.0243(11) 0.2461(9) 0.8146(5) 0.070(3) Uani 0.49(2) 1 d D U P D 1
F01D F 0.1478(2) 0.26644(19) 1.02059(11) 0.0761(8) Uani 1 1 d . . . . .
N01E N 0.78399(18) 0.41175(17) 0.71579(12) 0.0373(6) Uani 1 1 d . U . . .
N01F N 0.6871(2) 0.31220(17) 0.68958(12) 0.0410(7) Uani 1 1 d . U . . .
N01G N 0.50613(19) 0.14373(16) 0.77258(12) 0.0378(6) Uani 1 1 d . U . . .
F01H F -0.0149(14) 0.5861(6) 0.5960(5) 0.075(3) Uani 0.624(7) 1 d D U P E 1
N01I N 0.10615(19) 0.81023(18) 0.73770(13) 0.0416(7) Uani 1 1 d . U . . .
N01J N 0.47743(19) 0.73320(17) 0.69961(13) 0.0418(7) Uani 1 1 d . U . . .
N01K N 0.6116(2) 0.75204(17) 0.73366(14) 0.0445(7) Uani 1 1 d . U . . .
N01L N 0.17199(19) 0.72873(18) 0.69542(12) 0.0395(6) Uani 1 1 d . U . . .
F1 F -0.0843(6) 0.2523(9) 0.7490(6) 0.090(3) Uani 0.49(2) 1 d D U P D 1
F5 F 0.0486(10) 0.2339(8) 0.7347(5) 0.081(3) Uani 0.49(2) 1 d D U P D 1
N01O N 0.46765(19) 0.06003(17) 0.82186(12) 0.0403(6) Uani 1 1 d . U . . .
C01P C 0.4169(2) 0.49939(19) 0.90108(13) 0.0306(6) Uani 1 1 d . U . . .
C01Q C 0.5681(2) 0.52898(19) 0.88820(14) 0.0343(7) Uani 1 1 d . U . . .
H01Q H 0.563582 0.502925 0.855198 0.041 Uiso 1 1 calc R . . . .
F01R F 0.2859(5) -0.0691(4) 0.7339(2) 0.0677(16) Uani 0.659(8) 1 d D U P B 1
N01S N 0.2884(2) 0.51865(19) 0.59710(13) 0.0476(7) Uani 1 1 d . U . . .
C01T C 0.2700(2) 0.51600(18) 0.90522(13) 0.0303(6) Uani 1 1 d . U . . .
C01U C 0.3947(2) 0.42216(18) 0.87687(13) 0.0315(6) Uani 1 1 d . U . . .
H01U H 0.437287 0.389357 0.868144 0.038 Uiso 1 1 calc R . . . .
C01V C 0.35532(19) 0.54667(18) 0.91549(12) 0.0296(6) Uani 1 1 d . U . . .
H01V H 0.371485 0.599067 0.932089 0.036 Uiso 1 1 calc R . . . .
C01W C 0.2440(2) 0.44066(19) 0.88002(13) 0.0320(7) Uani 1 1 d . U . . .
H01W H 0.185076 0.420720 0.872544 0.038 Uiso 1 1 calc R . . . .
N01X N 0.2358(3) 0.4244(2) 0.53750(13) 0.0554(8) Uani 1 1 d D U . . .
C01Y C 0.6201(2) 0.5983(2) 0.96159(14) 0.0370(7) Uani 1 1 d . U . . .
H01Y H 0.659062 0.628762 0.988218 0.044 Uiso 1 1 calc R . . . .
C01Z C 0.3492(2) 0.00379(19) 0.85998(14) 0.0387(7) Uani 1 1 d . U . . .
C020 C 0.1041(2) 0.81414(19) 0.86183(15) 0.0394(7) Uani 1 1 d . U . . .
H020 H 0.163146 0.833819 0.867733 0.047 Uiso 1 1 calc R . . . .
C021 C 0.5364(2) 0.5749(2) 0.96168(14) 0.0356(7) Uani 1 1 d . U . . .
H021 H 0.505322 0.586181 0.988192 0.043 Uiso 1 1 calc R . . . .
C022 C 0.1282(2) 0.7565(2) 0.94476(15) 0.0385(7) Uani 1 1 d . U . . .
H02A H 0.182184 0.792268 0.950109 0.046 Uiso 1 1 calc R . . . .
H02B H 0.099016 0.767601 0.973876 0.046 Uiso 1 1 calc R . . . .
C023 C 0.2280(2) 0.26216(18) 0.85453(13) 0.0326(7) Uani 1 1 d . U . . .
H023 H 0.205604 0.266699 0.884968 0.039 Uiso 1 1 calc R . . . .
C024 C 0.3079(2) 0.39510(18) 0.86602(13) 0.0308(6) Uani 1 1 d . U . . .
C025 C 0.2120(2) 0.64511(19) 0.92042(13) 0.0333(7) Uani 1 1 d . U . . .
H025 H 0.254124 0.677030 0.907861 0.040 Uiso 1 1 calc R . . . .
F3 F 0.1033(6) 0.3438(6) 0.7859(6) 0.067(3) Uani 0.49(2) 1 d D U P D 1
C027 C 0.2911(2) 0.04942(19) 0.83425(14) 0.0368(7) Uani 1 1 d . U . . .
H027 H 0.301940 0.067644 0.803528 0.044 Uiso 1 1 calc R . . . .
C028 C 0.0718(2) 0.7728(2) 0.89800(15) 0.0390(7) Uani 1 1 d . U . . .
C029 C 0.7547(2) 0.6032(2) 0.74848(15) 0.0385(7) Uani 1 1 d . U . . .
C02A C 0.2181(2) 0.06912(19) 0.85192(14) 0.0369(7) Uani 1 1 d . U . . .
C02B C 0.5239(2) 0.17483(19) 0.72746(15) 0.0394(7) Uani 1 1 d . U . . .
C02D C 0.0521(2) 0.8271(2) 0.81748(16) 0.0438(8) Uani 1 1 d . U . . .
C02E C 0.2989(2) 0.2886(2) 0.79333(14) 0.0373(7) Uani 1 1 d . U . . .
H02E H 0.334813 0.315183 0.773961 0.045 Uiso 1 1 calc R . . . .
C02F C 0.5962(2) 0.22891(19) 0.73048(15) 0.0387(7) Uani 1 1 d . U . . .
H02F H 0.632301 0.246327 0.761788 0.046 Uiso 1 1 calc R . . . .
C02G C 0.6134(2) 0.2563(2) 0.68639(15) 0.0406(8) Uani 1 1 d . U . . .
C02H C 0.7720(2) 0.5290(2) 0.82251(15) 0.0372(7) Uani 1 1 d . U . . .
C02I C 0.7167(2) 0.6626(2) 0.77530(16) 0.0409(8) Uani 1 1 d . U . . .
C02J C 0.7303(2) 0.5871(2) 0.84816(15) 0.0384(7) Uani 1 1 d . U . . .
C02K C 0.7107(2) 0.3755(2) 0.72420(15) 0.0399(8) Uani 1 1 d . U . . .
H02K H 0.680337 0.391631 0.750238 0.048 Uiso 1 1 calc R . . . .
C02L C 0.8356(2) 0.4807(2) 0.74673(15) 0.0403(8) Uani 1 1 d . U . . .
H02C H 0.867932 0.510723 0.724967 0.048 Uiso 1 1 calc R . . . .
H02D H 0.878197 0.460325 0.772461 0.048 Uiso 1 1 calc R . . . .
C02M C 0.7840(2) 0.5380(2) 0.77303(15) 0.0380(7) Uani 1 1 d . U . . .
C02N C 0.2544(2) 0.2156(2) 0.78105(14) 0.0377(7) Uani 1 1 d . U . . .
H02N H 0.253150 0.181025 0.751221 0.045 Uiso 1 1 calc R . . . .
C02O C 0.1364(2) 0.5406(2) 0.94101(15) 0.0400(8) Uani 1 1 d . U . . .
H02O H 0.117822 0.487148 0.945424 0.048 Uiso 1 1 calc R . . . .
N02P N 0.4281(7) 0.1545(9) 0.5947(4) 0.049(2) Uani 0.478(11) 1 d D U P F 1
C02Q C 0.4715(3) 0.1492(2) 0.68272(16) 0.0460(8) Uani 1 1 d . U . . .
H02Q H 0.421691 0.113334 0.681473 0.055 Uiso 1 1 calc R . . . .
F02R F 0.1682(3) -0.0262(4) 0.6931(3) 0.0827(18) Uani 0.659(8) 1 d D U P B 1
C02S C 0.0994(2) 0.6070(2) 0.95383(16) 0.0422(8) Uani 1 1 d . U . . .
H02S H 0.049275 0.609097 0.968702 0.051 Uiso 1 1 calc R . . . .
C02T C 0.3822(3) 0.6269(2) 0.64688(15) 0.0439(8) Uani 1 1 d . U . . .
H02T H 0.429819 0.606184 0.634694 0.053 Uiso 1 1 calc R . . . .
C02U C 0.4745(2) 0.0679(2) 0.77488(15) 0.0383(7) Uani 1 1 d . U . . .
H02U H 0.459697 0.027316 0.747428 0.046 Uiso 1 1 calc R . . . .
C02V C 0.3315(3) -0.0253(2) 0.90388(15) 0.0465(8) Uani 1 1 d . U . . .
H02V H 0.370551 -0.056714 0.922120 0.056 Uiso 1 1 calc R . . . .
C02W C 0.5199(2) 0.1840(2) 0.81996(15) 0.0423(8) Uani 1 1 d . U . . .
H02W H 0.542469 0.238145 0.829202 0.051 Uiso 1 1 calc R . . . .
F02X F 0.0626(5) 0.4979(6) 0.6375(3) 0.098(3) Uani 0.624(7) 1 d D U P E 1
C02Y C 0.1797(2) 0.7775(2) 0.73795(14) 0.0387(7) Uani 1 1 d . U . . .
H02Y H 0.228975 0.786936 0.763710 0.046 Uiso 1 1 calc R . . . .
C02Z C 0.1600(2) 0.12486(19) 0.82437(15) 0.0395(8) Uani 1 1 d . U . . .
H02G H 0.133944 0.098893 0.790483 0.047 Uiso 1 1 calc R . . . .
H02H H 0.112980 0.136348 0.843109 0.047 Uiso 1 1 calc R . . . .
C030 C 0.2286(3) 0.6216(2) 0.64687(15) 0.0432(8) Uani 1 1 d . U . . .
H030 H 0.172251 0.595829 0.635918 0.052 Uiso 1 1 calc R . . . .
C031 C 0.5468(2) 0.6963(2) 0.71746(14) 0.0379(7) Uani 1 1 d . U . . .
H031 H 0.548981 0.640189 0.718306 0.045 Uiso 1 1 calc R . . . .
F6 F -0.0297(10) 0.3643(9) 0.8010(5) 0.094(3) Uani 0.49(2) 1 d D U P D 1
C033 C 0.8082(2) 0.4601(2) 0.84924(15) 0.0406(8) Uani 1 1 d . U . . .
H03A H 0.811148 0.414589 0.824022 0.049 Uiso 1 1 calc R . . . .
H03B H 0.769136 0.442114 0.871798 0.049 Uiso 1 1 calc R . . . .
C034 C 0.8085(3) 0.3697(2) 0.67510(15) 0.0447(8) Uani 1 1 d . U . . .
H034 H 0.858727 0.382158 0.661364 0.054 Uiso 1 1 calc R . . . .
C035 C 0.4951(2) 0.1316(2) 0.85082(15) 0.0424(8) Uani 1 1 d . U . . .
H035 H 0.496340 0.142144 0.885950 0.051 Uiso 1 1 calc R . . . .
C036 C 0.6606(2) 0.7188(2) 0.85226(17) 0.0469(9) Uani 1 1 d . U . . .
H03C H 0.627754 0.693230 0.875606 0.056 Uiso 1 1 calc R . . . .
H03D H 0.618954 0.742020 0.827406 0.056 Uiso 1 1 calc R . . . .
C037 C 0.2999(3) 0.5901(2) 0.63099(15) 0.0430(8) Uani 1 1 d . U . . .
C038 C 0.7253(2) 0.5826(2) 0.90249(15) 0.0435(8) Uani 1 1 d . U . . .
H03E H 0.758789 0.538593 0.914297 0.052 Uiso 1 1 calc R . . . .
H03F H 0.754088 0.633053 0.921604 0.052 Uiso 1 1 calc R . . . .
F039 F 0.2423(5) 0.0036(3) 0.63008(18) 0.0779(17) Uani 0.659(8) 1 d D U P B 1
C03A C 0.7491(3) 0.3086(2) 0.65866(16) 0.0462(8) Uani 1 1 d . U . . .
H03G H 0.748924 0.269759 0.630982 0.055 Uiso 1 1 calc R . . . .
C03B C -0.0346(3) 0.7987(3) 0.80857(19) 0.0573(10) Uani 1 1 d . U . . .
H03H H -0.070922 0.808350 0.778535 0.069 Uiso 1 1 calc R . . . .
C03C C 0.2005(3) 0.0395(2) 0.89545(16) 0.0470(9) Uani 1 1 d . U . . .
H03I H 0.149885 0.051976 0.907818 0.056 Uiso 1 1 calc R . . . .
C03D C 0.2430(2) 0.6916(2) 0.67911(14) 0.0383(7) Uani 1 1 d . U . . .
C03E C 0.5637(3) 0.2318(2) 0.64064(16) 0.0493(9) Uani 1 1 d . U . . .
H03J H 0.577259 0.251516 0.610858 0.059 Uiso 1 1 calc R . . . .
C03F C 0.8979(2) 0.4844(2) 0.88001(16) 0.0475(9) Uani 1 1 d . U . . .
H03K H 0.937219 0.500590 0.857624 0.071 Uiso 1 1 calc GR . . . .
H03L H 0.918743 0.438840 0.896985 0.071 Uiso 1 1 calc GR . . . .
H03M H 0.895185 0.529260 0.905145 0.071 Uiso 1 1 calc GR . . . .
C03G C -0.0161(2) 0.7454(3) 0.88844(17) 0.0528(10) Uani 1 1 d . U . . .
H03N H -0.040354 0.718992 0.913051 0.063 Uiso 1 1 calc R . . . .
F03H F 0.3596(3) -0.0399(2) 0.6733(2) 0.0664(15) Uani 0.659(8) 1 d D U P B 1
F03I F -0.0806(5) 0.5077(4) 0.6382(3) 0.086(2) Uani 0.624(7) 1 d D U P E 1
C03J C 0.7029(2) 0.6542(2) 0.82450(16) 0.0411(8) Uani 1 1 d . U . . .
C03K C 0.3935(2) 0.6944(2) 0.68084(15) 0.0400(7) Uani 1 1 d . U . . .
C03L C 0.2560(3) -0.0081(2) 0.92096(16) 0.0526(9) Uani 1 1 d . U . . .
H03O H 0.242767 -0.029287 0.950370 0.063 Uiso 1 1 calc R . . . .
C03M C 0.4924(3) 0.1768(2) 0.63899(16) 0.0505(9) Uani 1 1 d D U . . .
C03N C 0.7649(2) 0.6098(2) 0.69430(16) 0.0454(9) Uani 1 1 d . U . . .
H03P H 0.716176 0.636558 0.677463 0.055 Uiso 1 1 calc R . . . .
H03Q H 0.761918 0.555187 0.676831 0.055 Uiso 1 1 calc R . . . .
C03O C 0.4311(2) -0.0129(2) 0.84083(16) 0.0432(8) Uani 1 1 d . U . . .
H03R H 0.473381 -0.029309 0.868336 0.052 Uiso 1 1 calc R . . . .
H03S H 0.418798 -0.057313 0.813419 0.052 Uiso 1 1 calc R . . . .
C03P C 0.3247(2) 0.7293(2) 0.69675(15) 0.0405(8) Uani 1 1 d . U . . .
H03T H 0.333407 0.777263 0.718949 0.049 Uiso 1 1 calc R . . . .
C03Q C 0.0890(3) 0.8693(2) 0.77753(17) 0.0502(9) Uani 1 1 d . U . . .
H03U H 0.047766 0.905598 0.762689 0.060 Uiso 1 1 calc R . . . .
H03V H 0.143057 0.901968 0.793043 0.060 Uiso 1 1 calc R . . . .
C03R C 0.7020(2) 0.7408(2) 0.75274(18) 0.0473(9) Uani 1 1 d . U . . .
H03W H 0.725890 0.785650 0.778652 0.057 Uiso 1 1 calc R . . . .
H03X H 0.734689 0.743893 0.724758 0.057 Uiso 1 1 calc R . . . .
C03S C 0.0904(2) 0.7297(3) 0.66813(17) 0.0492(9) Uani 1 1 d . U . . .
H03Y H 0.067398 0.699624 0.636823 0.059 Uiso 1 1 calc R . . . .
N03T N 0.3114(7) 0.1123(7) 0.5432(4) 0.0521(18) Uani 0.478(11) 1 d D U P F 1
C03U C 0.0502(3) 0.7810(3) 0.69416(17) 0.0521(9) Uani 1 1 d . U . . .
H03Z H -0.006729 0.794964 0.684479 0.063 Uiso 1 1 calc R . . . .
F2AA F 0.5543(3) 0.3713(3) 0.94857(18) 0.0532(15) Uani 0.479(5) 1 d D U P A 1
C03X C 0.5831(3) 0.8271(2) 0.7263(2) 0.0559(10) Uani 1 1 d . U . . .
H03 H 0.616209 0.877420 0.734392 0.067 Uiso 1 1 calc R . . . .
C03Y C 0.2232(3) 0.4947(2) 0.56119(15) 0.0491(9) Uani 1 1 d . U . . .
H0AA H 0.174055 0.523005 0.553036 0.059 Uiso 1 1 calc R . . . .
C03Z C 0.8495(3) 0.6565(2) 0.68872(19) 0.0554(11) Uani 1 1 d . U . . .
H1AA H 0.851698 0.658736 0.652958 0.083 Uiso 1 1 calc GR . . . .
H H 0.898228 0.629401 0.704273 0.083 Uiso 1 1 calc GR . . . .
HA H 0.852641 0.710966 0.705360 0.083 Uiso 1 1 calc GR . . . .
F040 F -0.1044(3) 0.4768(3) 0.5538(2) 0.0742(18) Uani 0.624(7) 1 d D U P E 1
C041 C -0.0676(3) 0.7565(3) 0.84366(19) 0.0630(11) Uani 1 1 d . U . . .
H041 H -0.126094 0.734932 0.836920 0.076 Uiso 1 1 calc R . . . .
F5BA F 0.6321(4) 0.7812(3) 0.5675(2) 0.1010(17) Uani 0.708(5) 1 d D U P G 1
C043 C 0.1491(13) 0.3003(8) 0.5132(9) 0.0592(19) Uani 0.478(11) 1 d D U P F 1
C044 C 0.4997(3) 0.8141(2) 0.70544(19) 0.0526(10) Uani 1 1 d . U . . .
H044 H 0.462597 0.854113 0.696318 0.063 Uiso 1 1 calc R . . . .
N046 N 0.2706(4) 0.2401(3) 0.66067(17) 0.0867(15) Uani 1 1 d . . . . .
C047 C 0.1933(17) 0.2332(10) 0.5069(12) 0.056(2) Uani 0.478(11) 1 d D U P F 1
H047 H 0.240146 0.234567 0.489092 0.067 Uiso 0.478(11) 1 calc R . P F 1
C048 C 0.3148(3) 0.4044(3) 0.55984(18) 0.0620(11) Uani 1 1 d . U . . .
H048 H 0.341202 0.357910 0.550467 0.074 Uiso 1 1 calc R . . . .
C049 C 0.3481(3) 0.4613(3) 0.59681(18) 0.0577(10) Uani 1 1 d . U . . .
H049 H 0.401746 0.462772 0.618708 0.069 Uiso 1 1 calc R . . . .
F7AA F 0.5929(4) 0.2507(3) 0.92306(17) 0.0520(15) Uani 0.479(5) 1 d D U P A 1
F04C F 0.0327(4) 0.4683(4) 0.5548(2) 0.0910(19) Uani 0.624(7) 1 d D U P E 1
C04E C 0.3433(7) 0.1346(10) 0.5902(4) 0.049(2) Uani 0.478(11) 1 d D U P F 1
H04E H 0.311666 0.136356 0.617014 0.059 Uiso 0.478(11) 1 calc R . P F 1
C04G C 0.1804(14) 0.3773(10) 0.4946(6) 0.057(2) Uani 0.478(11) 1 d D U P F 1
H04A H 0.213017 0.365815 0.467096 0.069 Uiso 0.478(11) 1 calc R . P F 1
H04B H 0.131096 0.406943 0.481838 0.069 Uiso 0.478(11) 1 calc R . P F 1
C04H C 0.7231(3) 0.7869(3) 0.8822(2) 0.0688(13) Uani 1 1 d . U . . .
H04C H 0.756768 0.812161 0.859653 0.103 Uiso 1 1 calc GR . . . .
H04D H 0.761844 0.765299 0.908722 0.103 Uiso 1 1 calc GR . . . .
H04F H 0.690582 0.826775 0.897424 0.103 Uiso 1 1 calc GR . . . .
C04I C 0.2309(4) 0.2931(3) 0.66505(18) 0.0677(13) Uani 1 1 d . . . . .
C04J C 0.1810(4) 0.3601(3) 0.6716(2) 0.0753(14) Uani 1 1 d . . . . .
H04L H 0.141599 0.364331 0.640223 0.113 Uiso 1 1 calc GR . . . .
H04M H 0.219612 0.409472 0.680605 0.113 Uiso 1 1 calc GR . . . .
H04N H 0.147827 0.352103 0.698526 0.113 Uiso 1 1 calc GR . . . .
F2BA F 0.6054(4) 0.6984(4) 0.62407(17) 0.118(2) Uani 0.708(5) 1 d D U P G 1
F7BA F 0.6556(4) 0.6512(4) 0.5551(3) 0.124(2) Uani 0.708(5) 1 d D U P G 1
C04N C -0.1979(4) 0.2350(5) 0.8521(3) 0.0872(18) Uani 1 1 d . . . . .
F6BA F 0.4985(4) 0.7455(4) 0.5753(3) 0.119(2) Uani 0.708(5) 1 d D U P G 1
F3BA F 0.5158(4) 0.6181(3) 0.5617(2) 0.1148(19) Uani 0.708(5) 1 d D U P G 1
C04R C 0.0977(4) 0.5283(3) 0.7633(2) 0.0713(14) Uani 1 1 d . . . . .
H04R H 0.082703 0.478490 0.778040 0.086 Uiso 1 1 calc R . . . .
H04S H 0.070021 0.521775 0.727459 0.086 Uiso 1 1 calc R . . . .
F4AA F 0.7326(3) 0.2977(4) 0.9452(2) 0.0727(18) Uani 0.479(5) 1 d D U P A 1
F6AA F 0.6929(4) 0.4180(3) 0.9700(2) 0.0698(19) Uani 0.479(5) 1 d D U P A 1
C04U C 0.0786(10) 0.2985(8) 0.5373(6) 0.067(2) Uani 0.478(11) 1 d D U P F 1
H04U H 0.047596 0.344242 0.540622 0.080 Uiso 0.478(11) 1 calc R . P F 1
C04W C 0.1681(9) 0.1637(8) 0.5269(6) 0.0587(19) Uani 0.478(11) 1 d D U P F 1
C04X C 0.2199(7) 0.0913(7) 0.5222(4) 0.057(2) Uani 0.478(11) 1 d D U P F 1
H04G H 0.196698 0.048153 0.540112 0.068 Uiso 0.478(11) 1 calc R . P F 1
H04H H 0.213847 0.070749 0.486264 0.068 Uiso 0.478(11) 1 calc R . P F 1
C04Z C -0.1267(4) 0.2488(6) 0.8906(3) 0.116(3) Uani 1 1 d . . . . .
H04O H -0.073972 0.251107 0.876169 0.174 Uiso 1 1 calc GR . . . .
H04P H -0.126629 0.205155 0.912281 0.174 Uiso 1 1 calc GR . . . .
H04Q H -0.129535 0.299674 0.910560 0.174 Uiso 1 1 calc GR . . . .
C050 C 0.4478(8) 0.1443(7) 0.5471(4) 0.0534(18) Uani 0.478(11) 1 d D U P F 1
H050 H 0.503060 0.154947 0.538633 0.064 Uiso 0.478(11) 1 calc R . P F 1
C054 C 0.3751(9) 0.1164(7) 0.5145(4) 0.0535(19) Uani 0.478(11) 1 d D U P F 1
H054 H 0.369316 0.102615 0.479313 0.064 Uiso 0.478(11) 1 calc R . P F 1
F4BA F 0.5489(5) 0.7010(4) 0.5072(2) 0.137(2) Uani 0.708(5) 1 d D U P G 1
C056 C 0.1008(9) 0.1607(8) 0.5515(5) 0.063(2) Uani 0.478(11) 1 d D U P F 1
H056 H 0.084767 0.113127 0.565410 0.076 Uiso 0.478(11) 1 calc R . P F 1
N057 N -0.2547(5) 0.2280(7) 0.8224(3) 0.171(4) Uani 1 1 d . . . . .
C05D C 0.0543(9) 0.2280(8) 0.5567(5) 0.070(2) Uani 0.478(11) 1 d D U P F 1
H05D H 0.006252 0.225319 0.573480 0.084 Uiso 0.478(11) 1 calc R . P F 1
P2AA P 0.7628(3) 0.1157(3) 0.56780(14) 0.0824(11) Uani 0.495(5) 1 d D U P H 1
F9AA F 0.7017(6) 0.1838(5) 0.5559(4) 0.106(3) Uani 0.495(5) 1 d D U P H 1
F0AA F 0.7428(7) 0.1184(6) 0.6228(3) 0.111(3) Uani 0.495(5) 1 d D U P H 1
F8AA F 0.7849(6) 0.1118(5) 0.5131(3) 0.120(3) Uani 0.495(5) 1 d D U P H 1
F1AA F 0.8222(6) 0.0458(4) 0.5790(3) 0.118(3) Uani 0.495(5) 1 d D U P H 1
F0BA F 0.8430(5) 0.1822(5) 0.5872(4) 0.118(3) Uani 0.495(5) 1 d D U P H 1
F1BA F 0.6813(5) 0.0486(5) 0.5470(3) 0.111(3) Uani 0.495(5) 1 d D U P H 1
F6AB F 0.7335(3) 0.3620(4) 0.9549(2) 0.0607(15) Uani 0.521(5) 1 d D U P A 2
F5AB F 0.6403(9) 0.2997(8) 0.9986(3) 0.045(2) Uani 0.521(5) 1 d D U P A 2
F3AB F 0.6229(8) 0.3598(8) 0.8881(3) 0.047(2) Uani 0.521(5) 1 d D U P A 2
F2AB F 0.6102(4) 0.4147(3) 0.96447(19) 0.0589(15) Uani 0.521(5) 1 d D U P A 2
F7AB F 0.5355(3) 0.2980(3) 0.9303(2) 0.0605(15) Uani 0.521(5) 1 d D U P A 2
F4AB F 0.6581(4) 0.2446(3) 0.9213(2) 0.0636(15) Uani 0.521(5) 1 d D U P A 2
F1CA F 0.5805(10) 0.6267(7) 0.5257(4) 0.135(4) Uani 0.292(5) 1 d D U P G 2
F9BA F 0.5922(10) 0.7539(7) 0.6204(4) 0.125(4) Uani 0.292(5) 1 d D U P G 2
F8BA F 0.4827(6) 0.6952(9) 0.5589(5) 0.129(4) Uani 0.292(5) 1 d D U P G 2
F0CA F 0.6858(6) 0.6869(8) 0.5858(5) 0.104(3) Uani 0.292(5) 1 d D U P G 2
F2CA F 0.5709(6) 0.6230(5) 0.6072(4) 0.077(3) Uani 0.292(5) 1 d D U P G 2
F3CA F 0.6015(9) 0.7628(7) 0.5389(5) 0.117(4) Uani 0.292(5) 1 d D U P G 2
F03J F -0.008(2) 0.5781(10) 0.5850(9) 0.075(4) Uani 0.376(7) 1 d D U P E 2
F0 F -0.1302(5) 0.5013(6) 0.5902(5) 0.081(3) Uani 0.376(7) 1 d D U P E 2
F02Y F 0.0683(6) 0.4842(9) 0.6153(6) 0.089(3) Uani 0.376(7) 1 d D U P E 2
F01I F -0.0307(9) 0.4784(6) 0.5444(3) 0.089(3) Uani 0.376(7) 1 d D U P E 2
F4CA F -0.0391(8) 0.5096(7) 0.6586(4) 0.069(2) Uani 0.376(7) 1 d D U P E 2
F04D F -0.0497(18) 0.3949(10) 0.5983(10) 0.059(4) Uani 0.376(7) 1 d D U P E 2
F00Z F 0.2128(13) -0.1158(10) 0.6565(10) 0.058(4) Uani 0.341(8) 1 d D U P B 2
F02S F 0.1932(8) -0.0282(8) 0.7195(5) 0.074(3) Uani 0.341(8) 1 d D U P B 2
F7 F 0.1863(8) 0.0116(5) 0.6436(4) 0.078(3) Uani 0.341(8) 1 d D U P B 2
F01S F 0.3186(8) -0.0676(7) 0.7211(5) 0.071(3) Uani 0.341(8) 1 d D U P B 2
F5CA F 0.285(2) 0.0569(12) 0.7115(11) 0.040(3) Uani 0.341(8) 1 d D U P B 2
F6CA F 0.3183(9) -0.0251(6) 0.6409(4) 0.080(3) Uani 0.341(8) 1 d D U P B 2
F3DA F 0.50771(18) 0.38882(14) 0.70192(9) 0.0503(6) Uani 0.897(3) 1 d D U P C 2
F9CA F 0.44532(17) 0.50194(17) 0.78637(10) 0.0580(7) Uani 0.897(3) 1 d D U P C 2
F0DA F 0.4744(2) 0.51690(15) 0.70829(11) 0.0629(8) Uani 0.897(3) 1 d D U P C 2
F2DA F 0.47889(19) 0.37449(16) 0.77930(11) 0.0601(7) Uani 0.897(3) 1 d D U P C 2
F4DA F 0.37941(16) 0.41702(16) 0.71970(11) 0.0583(7) Uani 0.897(3) 1 d D U P C 2
F1DA F 0.57471(15) 0.47361(17) 0.76932(11) 0.0572(7) Uani 0.897(3) 1 d D U P C 2
N02Q N 0.4481(6) 0.1447(8) 0.5906(3) 0.0477(18) Uani 0.522(11) 1 d D U P F 2
N03U N 0.3374(6) 0.1065(7) 0.5340(4) 0.0535(18) Uani 0.522(11) 1 d D U P F 2
C04F C 0.3612(7) 0.1364(10) 0.5807(4) 0.0503(19) Uani 0.522(11) 1 d D U P F 2
H04I H 0.324126 0.149843 0.603737 0.060 Uiso 0.522(11) 1 calc R . P F 2
C0 C 0.4787(7) 0.1197(6) 0.5475(3) 0.0524(18) Uani 0.522(11) 1 d D U P F 2
H0 H 0.537243 0.119565 0.543644 0.063 Uiso 0.522(11) 1 calc R . P F 2
C1 C 0.4096(8) 0.0958(6) 0.5121(3) 0.0545(18) Uani 0.522(11) 1 d D U P F 2
H1 H 0.409926 0.075267 0.478343 0.065 Uiso 0.522(11) 1 calc R . P F 2
C04Y C 0.2473(7) 0.0885(7) 0.5084(4) 0.060(2) Uani 0.522(11) 1 d D U P F 2
H04J H 0.223411 0.037297 0.518191 0.072 Uiso 0.522(11) 1 calc R . P F 2
H04K H 0.245094 0.082413 0.471576 0.072 Uiso 0.522(11) 1 calc R . P F 2
C2 C 0.1557(12) 0.2912(8) 0.5158(9) 0.0585(18) Uani 0.522(11) 1 d D U P F 2
C3 C 0.2048(15) 0.2295(10) 0.5044(12) 0.057(2) Uani 0.522(11) 1 d D U P F 2
H3 H 0.247248 0.238005 0.483963 0.068 Uiso 0.522(11) 1 calc R . P F 2
C0AA C 0.1728(13) 0.3730(9) 0.4997(5) 0.060(2) Uani 0.522(11) 1 d D U P F 2
H0AB H 0.194698 0.367866 0.467532 0.072 Uiso 0.522(11) 1 calc R . P F 2
H0AC H 0.118296 0.398551 0.493935 0.072 Uiso 0.522(11) 1 calc R . P F 2
C04V C 0.0908(9) 0.2766(8) 0.5435(6) 0.065(2) Uani 0.522(11) 1 d D U P F 2
H04V H 0.054982 0.317302 0.550810 0.078 Uiso 0.522(11) 1 calc R . P F 2
C1AA C 0.1930(8) 0.1555(7) 0.5225(5) 0.0587(19) Uani 0.522(11) 1 d D U P F 2
C4 C 0.1296(8) 0.1411(7) 0.5493(5) 0.065(2) Uani 0.522(11) 1 d D U P F 2
H4 H 0.119847 0.089813 0.560414 0.078 Uiso 0.522(11) 1 calc R . P F 2
C05E C 0.0791(9) 0.2014(8) 0.5604(5) 0.069(2) Uani 0.522(11) 1 d D U P F 2
H05E H 0.035611 0.191385 0.579858 0.082 Uiso 0.522(11) 1 calc R . P F 2
F3EA F 0.8005(6) 0.1510(5) 0.5789(3) 0.112(3) Uani 0.505(5) 1 d D U P H 2
P4AA P 0.7088(3) 0.09584(18) 0.56610(12) 0.0679(10) Uani 0.505(5) 1 d D U P H 2
F7EA F 0.7501(6) 0.0178(4) 0.5821(3) 0.104(2) Uani 0.505(5) 1 d D U P H 2
F2EA F 0.7210(5) 0.0761(4) 0.5097(2) 0.0846(19) Uani 0.505(5) 1 d D U P H 2
F6EA F 0.6634(6) 0.1747(5) 0.5511(3) 0.085(2) Uani 0.505(5) 1 d D U P H 2
F5EA F 0.6153(5) 0.0457(4) 0.5531(3) 0.117(3) Uani 0.505(5) 1 d D U P H 2
F4EA F 0.6926(7) 0.1166(6) 0.6213(3) 0.113(3) Uani 0.505(5) 1 d D U P H 2
F8 F 0.0849(9) 0.3450(7) 0.8034(6) 0.089(3) Uani 0.51(2) 1 d D U P D 2
F9DA F -0.0621(10) 0.3387(8) 0.7982(4) 0.083(3) Uani 0.51(2) 1 d D U P D 2
F0EA F 0.0684(8) 0.2467(8) 0.7418(5) 0.070(2) Uani 0.51(2) 1 d D U P D 2
F1EA F -0.0026(9) 0.3621(9) 0.7315(5) 0.056(2) Uani 0.51(2) 1 d D U P D 2
F01O F -0.0746(7) 0.2414(6) 0.7341(5) 0.073(3) Uani 0.51(2) 1 d D U P D 2
F9 F 0.0089(10) 0.2307(8) 0.8098(5) 0.063(2) Uani 0.51(2) 1 d D U P D 2

loop_
_atom_site_aniso_label
_atom_site_aniso_U_11
_atom_site_aniso_U_22
_atom_site_aniso_U_33
_atom_site_aniso_U_23
_atom_site_aniso_U_13
_atom_site_aniso_U_12
P0AA 0.0382(5) 0.0312(4) 0.0497(5) 0.0068(4) 0.0151(4) 0.0062(4)
P002 0.0337(4) 0.0258(4) 0.0516(5) 0.0106(4) 0.0131(4) 0.0017(3)
P3AA 0.0424(5) 0.0371(5) 0.0480(5) 0.0062(4) 0.0151(4) 0.0066(4)
P004 0.0526(6) 0.0283(4) 0.0565(6) 0.0087(4) 0.0144(5) -0.0037(4)
P005 0.0365(5) 0.0423(5) 0.0536(6) 0.0060(4) 0.0220(4) 0.0057(4)
P06 0.0513(6) 0.0561(6) 0.0544(6) 0.0210(5) 0.0080(5) -0.0100(5)
P1 0.0501(6) 0.0474(6) 0.0739(8) 0.0125(5) 0.0065(5) 0.0129(5)
Cl08 0.0836(8) 0.0725(8) 0.0623(7) 0.0179(6) 0.0087(6) -0.0227(6)
Cl0A 0.1255(13) 0.0497(7) 0.1083(12) -0.0005(7) 0.0222(10) 0.0155(8)
P1AA 0.1061(12) 0.0830(10) 0.1022(12) 0.0268(9) 0.0581(10) 0.0159(9)
F00E 0.0377(11) 0.0344(11) 0.0648(14) 0.0140(10) 0.0051(10) 0.0041(8)
F00F 0.0376(11) 0.0344(11) 0.0730(15) 0.0205(10) 0.0051(10) -0.0043(9)
F5AA 0.059(6) 0.035(5) 0.050(4) 0.001(3) 0.001(4) 0.009(4)
F00H 0.0453(12) 0.0350(11) 0.0736(15) 0.0230(10) 0.0138(11) 0.0090(9)
F00J 0.0468(12) 0.0353(11) 0.0747(16) 0.0074(10) 0.0139(11) -0.0056(9)
F00K 0.054(5) 0.029(2) 0.072(5) 0.007(2) 0.030(3) 0.002(2)
F00L 0.0503(12) 0.0465(12) 0.0577(13) 0.0084(10) 0.0233(11) 0.0058(10)
F3AA 0.049(6) 0.053(4) 0.057(4) 0.017(3) 0.029(3) 0.006(4)
F00N 0.0394(12) 0.0650(15) 0.0628(14) 0.0095(12) 0.0207(10) -0.0004(10)
F00O 0.0538(13) 0.0587(14) 0.0599(14) 0.0075(11) 0.0266(11) 0.0122(11)
F00P 0.0529(14) 0.0409(12) 0.0848(18) 0.0145(12) -0.0010(12) -0.0020(10)
F7DA 0.079(9) 0.053(6) 0.091(9) -0.013(6) -0.003(7) 0.008(6)
F00T 0.0744(16) 0.0371(12) 0.0856(18) 0.0035(12) 0.0477(14) 0.0071(11)
F00U 0.0473(14) 0.0755(18) 0.0894(19) -0.0049(15) 0.0376(13) -0.0133(12)
F4 0.065(6) 0.065(6) 0.095(7) 0.024(5) -0.004(5) -0.004(4)
F00W 0.062(6) 0.054(3) 0.054(6) 0.018(3) 0.020(4) 0.007(3)
F8DA 0.070(8) 0.039(6) 0.068(8) 0.003(6) 0.008(7) -0.005(6)
F00Y 0.076(6) 0.028(2) 0.075(4) 0.004(2) 0.012(4) -0.012(3)
N010 0.0246(12) 0.0260(12) 0.0442(15) 0.0065(11) 0.0132(11) 0.0044(10)
F011 0.0575(15) 0.0672(17) 0.0876(19) -0.0225(14) 0.0339(14) 0.0010(13)
F5DA 0.071(7) 0.092(9) 0.076(8) 0.013(7) 0.039(6) 0.018(7)
F6DA 0.052(7) 0.053(8) 0.078(8) 0.011(7) 0.021(6) -0.005(6)
N014 0.0333(13) 0.0230(12) 0.0417(14) 0.0073(10) 0.0132(11) 0.0032(10)
F8CA 0.064(8) 0.062(9) 0.067(8) 0.004(7) 0.002(7) 0.017(8)
F7CA 0.047(7) 0.043(8) 0.054(7) 0.009(6) 0.013(6) 0.005(7)
N018 0.0265(12) 0.0271(13) 0.0530(16) 0.0047(12) 0.0150(12) 0.0036(10)
N019 0.0250(12) 0.0256(12) 0.0497(16) 0.0054(11) 0.0144(11) 0.0025(10)
N01A 0.0258(13) 0.0316(14) 0.0509(16) 0.0038(12) 0.0127(11) 0.0019(10)
N01B 0.0357(14) 0.0212(12) 0.0494(16) 0.0067(11) 0.0113(12) 0.0023(10)
F2 0.069(6) 0.064(6) 0.084(5) 0.025(5) 0.013(4) 0.027(5)
F01D 0.0751(18) 0.083(2) 0.0766(19) 0.0332(16) 0.0206(15) 0.0024(15)
N01E 0.0355(14) 0.0293(13) 0.0537(17) 0.0121(12) 0.0208(13) 0.0058(11)
N01F 0.0453(16) 0.0268(13) 0.0552(17) 0.0067(12) 0.0213(13) 0.0000(12)
N01G 0.0400(15) 0.0242(13) 0.0508(16) 0.0082(11) 0.0123(13) -0.0004(11)
F01H 0.103(5) 0.052(3) 0.068(6) 0.006(3) 0.024(4) -0.027(3)
N01I 0.0391(15) 0.0333(14) 0.0587(18) 0.0165(13) 0.0189(13) 0.0064(12)
N01J 0.0384(14) 0.0279(14) 0.0632(19) 0.0101(13) 0.0163(13) 0.0073(11)
N01K 0.0383(15) 0.0232(13) 0.078(2) 0.0147(13) 0.0195(14) 0.0083(11)
N01L 0.0373(14) 0.0341(14) 0.0502(16) 0.0124(12) 0.0138(12) 0.0009(12)
F1 0.050(4) 0.109(7) 0.113(7) 0.052(5) 0.011(4) -0.012(4)
F5 0.096(7) 0.045(4) 0.100(6) -0.009(4) 0.027(5) -0.005(4)
N01O 0.0383(15) 0.0264(13) 0.0591(18) 0.0123(12) 0.0134(13) 0.0013(11)
C01P 0.0252(14) 0.0272(14) 0.0419(17) 0.0072(12) 0.0107(12) 0.0038(11)
C01Q 0.0290(15) 0.0268(15) 0.0505(19) 0.0045(13) 0.0155(13) 0.0054(12)
F01R 0.093(4) 0.038(2) 0.071(3) 0.015(2) 0.015(3) -0.006(3)
N01S 0.0554(18) 0.0385(16) 0.0515(18) 0.0075(13) 0.0177(14) -0.0011(13)
C01T 0.0279(14) 0.0242(14) 0.0421(17) 0.0053(12) 0.0138(13) 0.0042(11)
C01U 0.0299(15) 0.0248(14) 0.0436(18) 0.0089(13) 0.0129(13) 0.0055(12)
C01V 0.0274(14) 0.0212(14) 0.0420(17) 0.0064(12) 0.0102(13) 0.0017(11)
C01W 0.0290(15) 0.0255(14) 0.0434(18) 0.0074(13) 0.0110(13) 0.0007(12)
N01X 0.075(2) 0.0463(17) 0.0487(18) 0.0062(14) 0.0202(16) 0.0061(16)
C01Y 0.0302(15) 0.0316(16) 0.0501(19) 0.0012(14) 0.0109(14) 0.0026(13)
C01Z 0.0444(18) 0.0224(15) 0.0502(19) 0.0091(13) 0.0099(15) -0.0006(13)
C020 0.0354(16) 0.0247(15) 0.063(2) 0.0053(14) 0.0210(15) 0.0082(13)
C021 0.0315(15) 0.0329(16) 0.0452(18) 0.0044(13) 0.0141(14) 0.0039(13)
C022 0.0326(16) 0.0268(15) 0.059(2) 0.0007(14) 0.0183(15) 0.0042(13)
C023 0.0317(15) 0.0245(14) 0.0444(17) 0.0081(13) 0.0120(13) 0.0038(12)
C024 0.0328(15) 0.0213(13) 0.0411(17) 0.0059(12) 0.0135(13) 0.0016(11)
C025 0.0259(14) 0.0283(15) 0.0488(19) 0.0058(13) 0.0146(13) 0.0030(12)
F3 0.061(4) 0.036(3) 0.098(6) 0.015(4) -0.010(4) 0.011(3)
C027 0.0440(18) 0.0232(15) 0.0450(18) 0.0094(13) 0.0114(14) 0.0000(13)
C028 0.0336(16) 0.0294(16) 0.058(2) 0.0030(14) 0.0189(14) 0.0078(13)
C029 0.0249(14) 0.0301(15) 0.065(2) 0.0122(14) 0.0174(14) -0.0006(12)
C02A 0.0405(17) 0.0215(14) 0.0487(19) 0.0059(13) 0.0094(14) -0.0042(12)
C02B 0.0445(18) 0.0226(15) 0.0535(19) 0.0077(14) 0.0160(15) -0.0014(13)
C02D 0.0435(18) 0.0312(17) 0.063(2) 0.0067(15) 0.0234(16) 0.0127(14)
C02E 0.0443(18) 0.0270(15) 0.0442(18) 0.0076(13) 0.0163(15) 0.0034(13)
C02F 0.0407(17) 0.0242(15) 0.053(2) 0.0030(14) 0.0160(15) 0.0002(13)
C02G 0.0464(18) 0.0239(15) 0.055(2) 0.0035(14) 0.0200(15) 0.0006(13)
C02H 0.0237(14) 0.0289(15) 0.062(2) 0.0078(14) 0.0156(14) -0.0007(12)
C02I 0.0261(15) 0.0269(15) 0.074(2) 0.0107(15) 0.0183(15) 0.0026(12)
C02J 0.0229(14) 0.0339(16) 0.062(2) 0.0091(15) 0.0157(14) -0.0016(12)
C02K 0.0381(17) 0.0257(15) 0.060(2) 0.0061(14) 0.0199(16) 0.0023(13)
C02L 0.0299(16) 0.0309(16) 0.064(2) 0.0084(15) 0.0182(15) 0.0028(13)
C02M 0.0268(15) 0.0296(15) 0.061(2) 0.0086(14) 0.0171(14) 0.0023(12)
C02N 0.0460(18) 0.0262(15) 0.0432(18) 0.0031(13) 0.0145(15) 0.0036(13)
C02O 0.0296(16) 0.0283(15) 0.067(2) 0.0071(15) 0.0215(15) 0.0010(12)
N02P 0.068(4) 0.034(4) 0.047(3) 0.006(3) 0.014(3) -0.006(3)
C02Q 0.056(2) 0.0259(16) 0.058(2) 0.0080(15) 0.0169(17) -0.0043(15)
F02R 0.046(3) 0.070(3) 0.135(5) 0.013(4) 0.023(3) 0.006(2)
C02S 0.0309(16) 0.0331(16) 0.068(2) 0.0048(16) 0.0244(16) 0.0025(13)
C02T 0.0487(19) 0.0337(17) 0.054(2) 0.0121(15) 0.0191(16) 0.0064(15)
C02U 0.0392(17) 0.0245(15) 0.0531(19) 0.0058(14) 0.0130(15) 0.0020(13)
C02V 0.056(2) 0.0344(18) 0.052(2) 0.0128(16) 0.0114(17) 0.0048(16)
C02W 0.0462(19) 0.0297(16) 0.052(2) 0.0051(14) 0.0137(16) -0.0048(14)
F02X 0.083(4) 0.119(6) 0.080(4) 0.052(4) -0.020(3) -0.042(4)
C02Y 0.0396(17) 0.0286(16) 0.0509(19) 0.0108(14) 0.0145(15) 0.0009(13)
C02Z 0.0367(17) 0.0232(15) 0.060(2) 0.0077(14) 0.0119(15) -0.0022(13)
C030 0.0464(19) 0.0357(17) 0.051(2) 0.0111(15) 0.0171(16) 0.0005(15)
C031 0.0365(16) 0.0269(15) 0.057(2) 0.0128(14) 0.0197(15) 0.0074(13)
F6 0.107(7) 0.077(6) 0.115(5) 0.027(5) 0.040(5) 0.057(5)
C033 0.0347(17) 0.0334(17) 0.056(2) 0.0100(15) 0.0126(15) 0.0025(14)
C034 0.0460(19) 0.0379(18) 0.057(2) 0.0085(16) 0.0265(17) 0.0031(15)
C035 0.0420(18) 0.0336(17) 0.052(2) 0.0063(15) 0.0119(16) -0.0046(14)
C036 0.0357(18) 0.0387(19) 0.072(3) 0.0084(17) 0.0200(17) 0.0104(15)
C037 0.0533(19) 0.0330(17) 0.0469(19) 0.0088(14) 0.0183(16) 0.0052(14)
C038 0.0257(15) 0.047(2) 0.060(2) 0.0025(17) 0.0160(15) 0.0013(14)
F039 0.121(5) 0.040(2) 0.072(3) 0.0224(19) 0.008(3) -0.001(3)
C03A 0.049(2) 0.0400(18) 0.056(2) 0.0064(16) 0.0280(17) 0.0053(15)
C03B 0.0402(19) 0.070(3) 0.069(3) 0.017(2) 0.0195(18) 0.0192(18)
C03C 0.055(2) 0.0333(18) 0.058(2) 0.0070(16) 0.0252(18) 0.0023(15)
C03D 0.0406(17) 0.0336(16) 0.0442(18) 0.0107(14) 0.0141(14) 0.0041(13)
C03E 0.064(2) 0.0317(17) 0.055(2) 0.0059(16) 0.0236(18) -0.0062(16)
C03F 0.0372(19) 0.046(2) 0.061(2) 0.0063(18) 0.0115(17) 0.0101(16)
C03G 0.0320(17) 0.071(3) 0.061(2) 0.014(2) 0.0196(16) 0.0035(17)
F03H 0.056(2) 0.043(2) 0.101(4) -0.014(2) 0.028(2) 0.0005(17)
F03I 0.116(5) 0.053(3) 0.104(5) 0.002(4) 0.073(4) -0.011(4)
C03J 0.0255(15) 0.0342(16) 0.067(2) 0.0063(15) 0.0177(15) 0.0020(13)
C03K 0.0403(17) 0.0301(16) 0.054(2) 0.0143(14) 0.0138(15) 0.0051(13)
C03L 0.067(2) 0.044(2) 0.053(2) 0.0126(17) 0.0244(19) 0.0044(18)
C03M 0.068(2) 0.0299(17) 0.0513(19) 0.0023(15) 0.0113(17) -0.0104(16)
C03N 0.0382(18) 0.0359(18) 0.069(2) 0.0189(17) 0.0200(17) 0.0069(15)
C03O 0.0445(19) 0.0254(16) 0.063(2) 0.0153(15) 0.0154(17) 0.0016(14)
C03P 0.0432(18) 0.0299(16) 0.052(2) 0.0114(14) 0.0138(15) 0.0033(14)
C03Q 0.056(2) 0.0320(18) 0.070(2) 0.0151(17) 0.0234(19) 0.0130(16)
C03R 0.0321(17) 0.0321(17) 0.084(3) 0.0148(17) 0.0246(17) 0.0045(14)
C03S 0.0380(18) 0.053(2) 0.058(2) 0.0088(18) 0.0126(16) 0.0020(16)
N03T 0.065(4) 0.040(3) 0.050(3) 0.001(3) 0.011(3) -0.007(3)
C03U 0.0389(19) 0.053(2) 0.068(2) 0.0145(19) 0.0137(17) 0.0056(16)
F2AA 0.048(3) 0.069(4) 0.049(3) 0.013(3) 0.017(2) 0.026(3)
C03X 0.048(2) 0.0250(17) 0.098(3) 0.0119(18) 0.018(2) 0.0071(15)
C03Y 0.065(2) 0.0404(19) 0.047(2) 0.0120(15) 0.0184(17) 0.0061(17)
C03Z 0.052(2) 0.040(2) 0.086(3) 0.024(2) 0.036(2) 0.0065(17)
F040 0.067(3) 0.051(3) 0.092(4) 0.021(2) -0.018(3) -0.015(2)
C041 0.0329(19) 0.090(3) 0.071(3) 0.016(2) 0.0199(18) 0.007(2)
F5BA 0.132(4) 0.095(3) 0.074(3) 0.018(3) 0.017(3) -0.012(3)
C043 0.072(4) 0.053(3) 0.052(3) 0.008(3) 0.008(3) 0.004(3)
C044 0.0436(19) 0.0296(17) 0.089(3) 0.0180(18) 0.0174(19) 0.0079(15)
N046 0.136(5) 0.064(3) 0.061(3) 0.007(2) 0.014(3) 0.020(3)
C047 0.067(5) 0.052(3) 0.047(4) 0.006(3) 0.006(4) -0.001(3)
C048 0.072(3) 0.055(2) 0.063(3) 0.0036(19) 0.019(2) 0.018(2)
C049 0.061(2) 0.048(2) 0.065(3) -0.0004(19) 0.014(2) 0.0135(18)
F7AA 0.074(4) 0.035(2) 0.044(3) 0.0037(19) 0.006(2) -0.009(2)
F04C 0.090(4) 0.108(4) 0.102(4) 0.054(3) 0.066(3) 0.021(3)
C04E 0.066(4) 0.037(3) 0.044(3) 0.003(3) 0.011(3) -0.005(4)
C04G 0.076(4) 0.051(4) 0.049(4) 0.010(3) 0.017(4) 0.008(3)
C04H 0.058(3) 0.046(2) 0.102(4) -0.010(2) 0.018(3) 0.013(2)
C04I 0.097(4) 0.063(3) 0.045(2) 0.010(2) 0.016(2) 0.010(3)
C04J 0.091(4) 0.072(3) 0.071(3) 0.013(3) 0.032(3) 0.018(3)
F2BA 0.142(4) 0.165(5) 0.080(3) 0.064(3) 0.058(3) 0.088(4)
F7BA 0.138(5) 0.114(4) 0.143(5) -0.003(4) 0.097(4) 0.024(4)
C04N 0.053(3) 0.119(5) 0.088(4) 0.013(4) 0.006(3) 0.014(3)
F6BA 0.094(4) 0.087(4) 0.169(5) -0.003(4) 0.009(3) 0.027(3)
F3BA 0.139(4) 0.085(3) 0.143(5) 0.043(3) 0.074(4) 0.008(3)
C04R 0.078(3) 0.049(3) 0.082(4) 0.002(2) 0.005(3) 0.002(2)
F4AA 0.048(3) 0.085(5) 0.093(4) 0.011(3) 0.023(3) 0.025(3)
F6AA 0.083(4) 0.043(3) 0.074(3) 0.010(2) 0.000(3) -0.024(3)
C04U 0.074(4) 0.057(5) 0.069(4) 0.013(4) 0.011(4) 0.004(4)
C04W 0.067(4) 0.052(3) 0.055(3) 0.006(3) 0.009(3) 0.000(3)
C04X 0.063(4) 0.050(3) 0.054(4) 0.003(3) 0.007(3) -0.003(3)
C04Z 0.065(4) 0.162(8) 0.122(6) 0.057(6) 0.008(4) -0.011(4)
C050 0.067(4) 0.043(4) 0.051(3) 0.007(3) 0.012(3) 0.003(3)
C054 0.069(4) 0.044(4) 0.048(3) 0.006(3) 0.013(3) 0.003(3)
F4BA 0.202(6) 0.090(4) 0.110(4) 0.021(3) 0.013(4) -0.029(4)
C056 0.070(5) 0.052(4) 0.070(4) 0.008(4) 0.020(4) 0.003(4)
N057 0.094(5) 0.279(12) 0.119(6) -0.038(7) -0.026(4) 0.041(6)
C05D 0.075(5) 0.060(5) 0.077(4) 0.013(4) 0.016(4) 0.009(4)
P2AA 0.089(3) 0.067(2) 0.086(2) -0.0145(17) 0.012(2) 0.012(2)
F9AA 0.110(6) 0.083(5) 0.119(6) -0.004(4) 0.003(5) 0.024(5)
F0AA 0.156(7) 0.080(5) 0.097(4) 0.008(4) 0.022(5) 0.013(5)
F8AA 0.136(7) 0.107(6) 0.113(5) -0.030(4) 0.040(5) 0.002(5)
F1AA 0.116(6) 0.081(4) 0.137(6) -0.030(4) -0.017(5) 0.020(4)
F0BA 0.108(6) 0.086(5) 0.149(7) -0.028(5) 0.014(5) -0.004(4)
F1BA 0.103(5) 0.071(4) 0.144(6) -0.038(4) 0.012(5) -0.007(4)
F6AB 0.036(2) 0.072(4) 0.074(3) 0.011(3) 0.014(2) -0.009(2)
F5AB 0.051(5) 0.030(4) 0.051(4) 0.009(3) 0.006(3) -0.006(3)
F3AB 0.046(5) 0.043(3) 0.057(3) 0.008(3) 0.020(3) 0.001(3)
F2AB 0.088(4) 0.041(2) 0.060(3) 0.010(2) 0.036(3) 0.029(3)
F7AB 0.038(2) 0.071(4) 0.073(3) 0.026(3) 0.008(2) -0.007(2)
F4AB 0.084(4) 0.039(2) 0.069(3) -0.003(2) 0.013(3) 0.022(2)
F1CA 0.168(8) 0.132(7) 0.110(7) 0.000(6) 0.050(7) 0.001(7)
F9BA 0.179(8) 0.086(6) 0.120(6) 0.016(6) 0.048(7) 0.017(7)
F8BA 0.115(6) 0.135(9) 0.147(8) 0.035(7) 0.040(6) 0.016(6)
F0CA 0.104(5) 0.131(8) 0.093(7) 0.045(6) 0.051(5) 0.004(6)
F2CA 0.074(6) 0.069(5) 0.098(6) 0.015(5) 0.046(5) 0.002(5)
F3CA 0.128(8) 0.120(7) 0.112(8) 0.048(7) 0.035(7) 0.001(7)
F03J 0.092(7) 0.061(5) 0.065(8) 0.031(5) 0.000(7) -0.029(6)
F0 0.056(4) 0.075(5) 0.109(7) 0.023(5) 0.003(4) 0.005(3)
F02Y 0.038(3) 0.086(6) 0.145(8) 0.004(7) 0.023(5) 0.016(4)
F01I 0.127(8) 0.070(5) 0.074(4) 0.006(4) 0.029(5) 0.006(5)
F4CA 0.089(6) 0.062(5) 0.063(4) 0.010(4) 0.024(4) 0.020(5)
F04D 0.064(8) 0.052(4) 0.060(9) 0.024(4) 0.011(6) -0.008(4)
F00Z 0.066(8) 0.043(5) 0.057(6) 0.008(4) 0.003(6) -0.019(5)
F02S 0.070(6) 0.072(5) 0.081(6) 0.003(5) 0.037(5) -0.024(5)
F7 0.098(6) 0.050(4) 0.072(5) 0.004(4) -0.028(5) 0.003(4)
F01S 0.068(6) 0.030(4) 0.101(7) 0.003(5) -0.026(5) 0.009(5)
F5CA 0.051(9) 0.030(4) 0.039(5) 0.002(3) 0.016(6) -0.002(4)
F6CA 0.097(6) 0.067(5) 0.075(6) -0.019(4) 0.045(5) -0.027(5)
F3DA 0.0672(16) 0.0368(13) 0.0524(14) 0.0038(10) 0.0243(12) 0.0101(11)
F9CA 0.0537(15) 0.0651(17) 0.0585(16) -0.0021(13) 0.0168(12) 0.0218(13)
F0DA 0.092(2) 0.0344(13) 0.0677(18) 0.0188(12) 0.0222(16) 0.0061(13)
F2DA 0.0676(18) 0.0541(16) 0.0691(17) 0.0260(13) 0.0274(14) 0.0140(13)
F4DA 0.0461(14) 0.0525(15) 0.0760(18) 0.0070(13) 0.0115(13) -0.0003(12)
F1DA 0.0382(13) 0.0641(17) 0.0692(17) -0.0035(14) 0.0151(12) 0.0030(12)
N02Q 0.063(4) 0.034(3) 0.049(3) 0.007(2) 0.020(3) -0.003(3)
N03U 0.063(4) 0.044(3) 0.054(3) 0.004(3) 0.015(3) -0.001(3)
C04F 0.063(4) 0.040(3) 0.048(3) 0.005(3) 0.015(3) -0.004(3)
C0 0.065(4) 0.044(4) 0.051(3) 0.005(3) 0.019(3) 0.000(3)
C1 0.068(4) 0.046(4) 0.052(3) 0.004(3) 0.016(3) 0.003(3)
C04Y 0.066(4) 0.051(3) 0.061(4) 0.004(3) 0.007(3) -0.002(3)
C2 0.071(4) 0.053(3) 0.051(3) 0.011(3) 0.010(3) 0.002(3)
C3 0.065(5) 0.053(3) 0.050(4) 0.007(3) 0.008(4) -0.001(3)
C0AA 0.078(4) 0.051(4) 0.051(4) 0.006(3) 0.014(4) 0.006(3)
C04V 0.072(4) 0.056(4) 0.070(4) 0.015(4) 0.014(3) 0.003(4)
C1AA 0.064(4) 0.052(3) 0.057(3) 0.006(3) 0.007(3) -0.001(3)
C4 0.068(4) 0.055(4) 0.073(4) 0.014(3) 0.013(4) 0.006(3)
C05E 0.074(5) 0.060(5) 0.076(4) 0.019(4) 0.020(4) 0.004(4)
F3EA 0.115(5) 0.078(5) 0.129(5) -0.023(4) 0.005(5) -0.010(4)
P4AA 0.095(3) 0.0461(15) 0.0642(16) 0.0062(12) 0.0204(17) 0.0009(16)
F7EA 0.139(6) 0.057(3) 0.109(5) 0.002(3) -0.003(5) 0.029(4)
F2EA 0.103(5) 0.078(4) 0.073(3) -0.003(3) 0.025(3) 0.002(3)
F6EA 0.106(6) 0.065(4) 0.094(5) 0.017(3) 0.041(5) 0.015(4)
F5EA 0.111(5) 0.081(4) 0.162(7) 0.012(5) 0.043(5) -0.020(4)
F4EA 0.169(8) 0.094(5) 0.091(4) 0.013(4) 0.042(5) 0.050(6)
F8 0.094(5) 0.061(4) 0.093(6) 0.008(4) -0.030(5) -0.001(4)
F9DA 0.103(6) 0.069(5) 0.095(5) 0.031(4) 0.036(4) 0.053(5)
F0EA 0.055(4) 0.073(6) 0.086(5) 0.020(4) 0.015(3) 0.015(4)
F1EA 0.046(4) 0.054(4) 0.065(4) 0.018(3) -0.006(3) -0.003(3)
F01O 0.072(4) 0.044(3) 0.099(6) 0.003(4) 0.004(4) 0.000(3)
F9 0.066(5) 0.045(4) 0.085(5) 0.017(3) 0.021(4) 0.026(4)

loop_
_atom_type_symbol
_atom_type_description
_atom_type_scat_dispersion_real
_atom_type_scat_dispersion_imag
_atom_type_scat_source
C C 0.0137 0.0070 'International Tables Vol C Tables 4.2.6.8 and 6.1.1.4'
H H 0.0000 0.0000 'International Tables Vol C Tables 4.2.6.8 and 6.1.1.4'
Cl Cl 0.3281 0.5435 'International Tables Vol C Tables 4.2.6.8 and 6.1.1.4'
F F 0.0583 0.0400 'International Tables Vol C Tables 4.2.6.8 and 6.1.1.4'
N N 0.0241 0.0136 'International Tables Vol C Tables 4.2.6.8 and 6.1.1.4'
P P 0.2543 0.3332 'International Tables Vol C Tables 4.2.6.8 and 6.1.1.4'

loop_
_geom_angle_atom_site_label_1
_geom_angle_atom_site_label_2
_geom_angle_atom_site_label_3
_geom_angle
_geom_angle_site_symmetry_1
_geom_angle_site_symmetry_3
_geom_angle_publ_flag
F5AA P0AA F4AA 87.0(5) . . ?
F5AA P0AA F6AA 85.8(5) . . ?
F3AA P0AA F5AA 173.4(7) . . ?
F3AA P0AA F4AA 89.7(5) . . ?
F3AA P0AA F6AA 88.2(5) . . ?
F2AA P0AA F5AA 90.0(5) . . ?
F2AA P0AA F3AA 92.7(5) . . ?
F2AA P0AA F4AA 173.8(3) . . ?
F2AA P0AA F6AA 88.2(3) . . ?
F7AA P0AA F5AA 92.0(5) . . ?
F7AA P0AA F3AA 93.9(5) . . ?
F7AA P0AA F2AA 94.1(3) . . ?
F7AA P0AA F4AA 91.5(3) . . ?
F7AA P0AA F6AA 176.8(3) . . ?
F4AA P0AA F6AA 86.1(3) . . ?
F6AB P0AA F5AB 94.4(5) . . ?
F6AB P0AA F3AB 93.8(5) . . ?
F6AB P0AA F2AB 93.3(4) . . ?
F6AB P0AA F7AB 177.3(3) . . ?
F6AB P0AA F4AB 92.4(3) . . ?
F5AB P0AA F3AB 171.8(7) . . ?
F5AB P0AA F7AB 87.9(5) . . ?
F5AB P0AA F4AB 90.3(5) . . ?
F3AB P0AA F7AB 83.9(5) . . ?
F2AB P0AA F5AB 91.0(5) . . ?
F2AB P0AA F3AB 88.6(5) . . ?
F2AB P0AA F7AB 88.0(3) . . ?
F2AB P0AA F4AB 174.1(4) . . ?
F4AB P0AA F3AB 89.3(5) . . ?
F4AB P0AA F7AB 86.3(3) . . ?
F00F P002 F00E 89.78(11) . . ?
F00F P002 F00H 90.13(12) . . ?
F00F P002 F00J 178.58(14) . . ?
F00F P002 F00L 90.38(13) . . ?
F00H P002 F00E 179.75(15) . . ?
F00H P002 F00L 89.74(13) . . ?
F00J P002 F00E 89.45(12) . . ?
F00J P002 F00H 90.63(13) . . ?
F00J P002 F00L 88.43(13) . . ?
F00L P002 F00E 90.03(13) . . ?
F00O P002 F00E 89.64(13) . . ?
F00O P002 F00F 90.50(14) . . ?
F00O P002 F00H 90.59(13) . . ?
F00O P002 F00J 90.69(14) . . ?
F00O P002 F00L 179.06(15) . . ?
F7DA P3AA F8DA 178.5(8) . . ?
F7DA P3AA F5DA 90.7(7) . . ?
F7DA P3AA F8CA 90.5(6) . . ?
F7DA P3AA F7CA 91.8(6) . . ?
F5DA P3AA F8DA 89.0(6) . . ?
F6DA P3AA F7DA 90.9(7) . . ?
F6DA P3AA F8DA 89.4(6) . . ?
F6DA P3AA F5DA 178.4(8) . . ?
F6DA P3AA F8CA 91.3(6) . . ?
F6DA P3AA F7CA 92.0(6) . . ?
F8CA P3AA F8DA 88.0(6) . . ?
F8CA P3AA F5DA 88.4(6) . . ?
F7CA P3AA F8DA 89.7(6) . . ?
F7CA P3AA F5DA 88.2(6) . . ?
F7CA P3AA F8CA 176.0(8) . . ?
F3DA P3AA F9CA 177.05(16) . . ?
F3DA P3AA F2DA 88.75(14) . . ?
F3DA P3AA F4DA 89.07(15) . . ?
F3DA P3AA F1DA 91.19(15) . . ?
F9CA P3AA F2DA 88.58(15) . . ?
F9CA P3AA F4DA 89.61(15) . . ?
F0DA P3AA F3DA 91.05(15) . . ?
F0DA P3AA F9CA 91.59(16) . . ?
F0DA P3AA F2DA 178.75(18) . . ?
F0DA P3AA F4DA 89.78(17) . . ?
F0DA P3AA F1DA 93.39(17) . . ?
F4DA P3AA F2DA 88.98(16) . . ?
F1DA P3AA F9CA 89.98(15) . . ?
F1DA P3AA F2DA 87.85(16) . . ?
F1DA P3AA F4DA 176.81(17) . . ?
F00K P004 F01R 91.6(8) . . ?
F00K P004 F03H 84.0(7) . . ?
F00Y P004 F00K 170.7(8) . . ?
F00Y P004 F01R 88.7(6) . . ?
F00Y P004 F03H 86.8(4) . . ?
F01R P004 F03H 85.9(3) . . ?
F02R P004 F00K 96.4(7) . . ?
F02R P004 F00Y 92.9(4) . . ?
F02R P004 F01R 88.8(3) . . ?
F02R P004 F039 96.6(4) . . ?
F02R P004 F03H 174.7(4) . . ?
F039 P004 F00K 88.6(7) . . ?
F039 P004 F00Y 90.3(6) . . ?
F039 P004 F01R 174.6(4) . . ?
F039 P004 F03H 88.7(3) . . ?
F00Z P004 F7 88.2(10) . . ?
F00Z P004 F5CA 166.1(15) . . ?
F02S P004 F00Z 89.0(9) . . ?
F02S P004 F7 85.6(7) . . ?
F02S P004 F5CA 77.8(13) . . ?
F01S P004 F00Z 93.0(12) . . ?
F01S P004 F02S 86.7(7) . . ?
F01S P004 F7 172.1(7) . . ?
F01S P004 F5CA 90.6(13) . . ?
F01S P004 F6CA 99.5(8) . . ?
F5CA P004 F7 86.5(13) . . ?
F6CA P004 F00Z 93.5(9) . . ?
F6CA P004 F02S 173.1(7) . . ?
F6CA P004 F7 88.1(7) . . ?
F6CA P004 F5CA 99.2(13) . . ?
F00N P005 F011 88.37(14) . . ?
F00P P005 F00N 87.93(14) . . ?
F00P P005 F011 90.04(16) . . ?
F00T P005 F00N 90.66(14) . . ?
F00T P005 F00P 88.92(15) . . ?
F00T P005 F011 178.61(16) . . ?
F00U P005 F00N 178.61(16) . . ?
F00U P005 F00P 91.56(16) . . ?
F00U P005 F00T 90.62(14) . . ?
F00U P005 F011 90.33(14) . . ?
F01D P005 F00N 89.58(15) . . ?
F01D P005 F00P 177.27(16) . . ?
F01D P005 F00T 92.22(17) . . ?
F01D P005 F00U 90.91(17) . . ?
F01D P005 F011 88.78(18) . . ?
F00W P06 F01H 173.3(7) . . ?
F00W P06 F04C 89.0(6) . . ?
F01H P06 F04C 95.3(6) . . ?
F02X P06 F00W 85.2(6) . . ?
F02X P06 F01H 89.9(8) . . ?
F02X P06 F04C 85.6(4) . . ?
F03I P06 F00W 88.6(7) . . ?
F03I P06 F01H 87.2(6) . . ?
F03I P06 F02X 95.7(5) . . ?
F03I P06 F040 94.4(4) . . ?
F03I P06 F04C 177.2(3) . . ?
F040 P06 F00W 92.2(5) . . ?
F040 P06 F01H 93.4(7) . . ?
F040 P06 F02X 169.5(4) . . ?
F040 P06 F04C 84.2(4) . . ?
F03J P06 F0 89.9(13) . . ?
F03J P06 F4CA 100.9(10) . . ?
F03J P06 F04D 165.4(13) . . ?
F0 P06 F4CA 80.1(5) . . ?
F02Y P06 F03J 91.8(14) . . ?
F02Y P06 F0 171.5(7) . . ?
F02Y P06 F4CA 91.4(6) . . ?
F02Y P06 F04D 92.5(11) . . ?
F01I P06 F03J 77.6(9) . . ?
F01I P06 F0 89.3(7) . . ?
F01I P06 F02Y 99.2(8) . . ?
F01I P06 F4CA 169.3(7) . . ?
F01I P06 F04D 87.9(10) . . ?
F04D P06 F0 88.0(11) . . ?
F04D P06 F4CA 93.0(11) . . ?
F4 P1 F3 85.8(6) . . ?
F2 P1 F4 174.6(8) . . ?
F2 P1 F5 90.8(6) . . ?
F2 P1 F3 89.4(5) . . ?
F2 P1 F6 93.3(6) . . ?
F1 P1 F4 90.0(6) . . ?
F1 P1 F2 94.6(6) . . ?
F1 P1 F5 90.4(5) . . ?
F1 P1 F3 174.7(5) . . ?
F1 P1 F6 94.2(5) . . ?
F5 P1 F4 86.3(6) . . ?
F5 P1 F3 86.0(5) . . ?
F6 P1 F4 89.2(6) . . ?
F6 P1 F5 173.6(7) . . ?
F6 P1 F3 89.1(5) . . ?
F8 P1 F9DA 93.8(6) . . ?
F8 P1 F0EA 89.3(6) . . ?
F8 P1 F1EA 92.0(6) . . ?
F8 P1 F01O 176.8(6) . . ?
F8 P1 F9 88.9(6) . . ?
F9DA P1 F01O 88.6(6) . . ?
F9DA P1 F9 87.6(6) . . ?
F0EA P1 F9DA 174.7(6) . . ?
F0EA P1 F01O 88.2(5) . . ?
F0EA P1 F9 88.2(6) . . ?
F1EA P1 F9DA 89.1(6) . . ?
F1EA P1 F0EA 95.1(7) . . ?
F1EA P1 F01O 90.2(6) . . ?
F1EA P1 F9 176.6(7) . . ?
F9 P1 F01O 89.2(6) . . ?
F5BA P1AA F6BA 87.7(3) . . ?
F5BA P1AA F3BA 170.8(3) . . ?
F5BA P1AA F4BA 85.9(3) . . ?
F2BA P1AA F5BA 92.5(4) . . ?
F2BA P1AA F7BA 95.0(3) . . ?
F2BA P1AA F6BA 90.9(3) . . ?
F2BA P1AA F3BA 94.9(3) . . ?
F2BA P1AA F4BA 176.9(4) . . ?
F7BA P1AA F5BA 91.7(3) . . ?
F7BA P1AA F6BA 174.1(4) . . ?
F7BA P1AA F3BA 93.1(3) . . ?
F7BA P1AA F4BA 87.7(4) . . ?
F6BA P1AA F4BA 86.4(4) . . ?
F3BA P1AA F6BA 86.7(3) . . ?
F3BA P1AA F4BA 86.4(3) . . ?
F1CA P1AA F9BA 164.9(7) . . ?
F1CA P1AA F0CA 85.9(6) . . ?
F1CA P1AA F2CA 85.5(5) . . ?
F9BA P1AA F0CA 83.7(6) . . ?
F9BA P1AA F2CA 82.1(5) . . ?
F8BA P1AA F1CA 93.8(7) . . ?
F8BA P1AA F9BA 94.4(6) . . ?
F8BA P1AA F0CA 169.3(6) . . ?
F8BA P1AA F2CA 88.1(5) . . ?
F0CA P1AA F2CA 81.2(4) . . ?
F3CA P1AA F1CA 96.6(6) . . ?
F3CA P1AA F9BA 94.3(6) . . ?
F3CA P1AA F8BA 100.8(6) . . ?
F3CA P1AA F0CA 89.9(6) . . ?
F3CA P1AA F2CA 170.7(6) . . ?
C01Q N010 C01P 127.7(3) . . ?
C01Q N010 C021 109.0(3) . . ?
C021 N010 C01P 123.2(3) . . ?
C023 N014 C024 125.1(3) . . ?
C023 N014 C02E 108.4(3) . . ?
C02E N014 C024 126.2(3) . . ?
C025 N018 C022 124.5(3) . . ?
C025 N018 C02S 108.7(3) . . ?
C02S N018 C022 126.5(3) . . ?
C025 N019 C01T 124.5(3) . . ?
C025 N019 C02O 108.8(3) . . ?
C02O N019 C01T 126.4(3) . . ?
C01Q N01A C01Y 109.6(3) . . ?
C01Q N01A C038 128.2(3) . . ?
C01Y N01A C038 122.2(3) . . ?
C023 N01B C02N 109.3(3) . . ?
C023 N01B C02Z 124.7(3) . . ?
C02N N01B C02Z 125.8(3) . . ?
C02K N01E C02L 126.6(3) . . ?
C02K N01E C034 108.6(3) . . ?
C034 N01E C02L 124.6(3) . . ?
C02K N01F C02G 125.8(3) . . ?
C02K N01F C03A 108.1(3) . . ?
C03A N01F C02G 126.0(3) . . ?
C02U N01G C02B 124.2(3) . . ?
C02U N01G C02W 108.9(3) . . ?
C02W N01G C02B 126.8(3) . . ?
C02Y N01I C03Q 124.7(3) . . ?
C02Y N01I C03U 108.8(3) . . ?
C03U N01I C03Q 126.4(3) . . ?
C031 N01J C03K 125.3(3) . . ?
C031 N01J C044 108.6(3) . . ?
C044 N01J C03K 125.9(3) . . ?
C031 N01K C03R 128.0(3) . . ?
C031 N01K C03X 109.0(3) . . ?
C03X N01K C03R 122.8(3) . . ?
C02Y N01L C03D 123.4(3) . . ?
C02Y N01L C03S 109.0(3) . . ?
C03S N01L C03D 127.0(3) . . ?
C02U N01O C035 109.5(3) . . ?
C02U N01O C03O 125.8(3) . . ?
C035 N01O C03O 124.7(3) . . ?
C01U C01P N010 121.6(3) . . ?
C01V C01P N010 116.6(3) . . ?
C01V C01P C01U 121.6(3) . . ?
N01A C01Q N010 107.4(3) . . ?
C03Y N01S C037 127.8(4) . . ?
C03Y N01S C049 107.7(4) . . ?
C049 N01S C037 124.5(4) . . ?
C01V C01T N019 118.2(3) . . ?
C01V C01T C01W 122.1(3) . . ?
C01W C01T N019 119.6(3) . . ?
C024 C01U C01P 117.4(3) . . ?
C01T C01V C01P 118.7(3) . . ?
C01T C01W C024 117.4(3) . . ?
C03Y N01X C048 106.8(4) . . ?
C03Y N01X C04G 128.5(11) . . ?
C03Y N01X C0AA 126.6(10) . . ?
C048 N01X C04G 124.6(10) . . ?
C048 N01X C0AA 126.0(10) . . ?
C021 C01Y N01A 107.2(3) . . ?
C027 C01Z C02V 118.9(3) . . ?
C027 C01Z C03O 120.3(3) . . ?
C02V C01Z C03O 120.8(3) . . ?
C02D C020 C028 121.4(3) . . ?
C01Y C021 N010 106.8(3) . . ?
N018 C022 C028 110.4(3) . . ?
N01B C023 N014 108.9(3) . . ?
C01U C024 N014 119.7(3) . . ?
C01U C024 C01W 122.7(3) . . ?
C01W C024 N014 117.5(3) . . ?
N018 C025 N019 108.4(3) . . ?
C02A C027 C01Z 121.8(3) . . ?
C020 C028 C022 121.4(3) . . ?
C020 C028 C03G 117.9(4) . . ?
C03G C028 C022 120.7(3) . . ?
C02I C029 C03N 121.0(3) . . ?
C02M C029 C02I 118.9(3) . . ?
C02M C029 C03N 120.1(3) . . ?
C027 C02A C02Z 119.7(3) . . ?
C027 C02A C03C 119.0(3) . . ?
C03C C02A C02Z 121.3(3) . . ?
C02F C02B N01G 118.7(3) . . ?
C02Q C02B N01G 119.5(3) . . ?
C02Q C02B C02F 121.8(3) . . ?
C020 C02D C03B 119.7(4) . . ?
C020 C02D C03Q 120.9(4) . . ?
C03B C02D C03Q 119.4(4) . . ?
C02N C02E N014 106.2(3) . . ?
C02G C02F C02B 117.6(4) . . ?
C02F C02G N01F 117.6(3) . . ?
C03E C02G N01F 119.5(3) . . ?
C03E C02G C02F 122.9(3) . . ?
C02J C02H C033 120.4(3) . . ?
C02M C02H C02J 119.4(3) . . ?
C02M C02H C033 120.1(3) . . ?
C029 C02I C03R 118.6(3) . . ?
C03J C02I C029 120.9(3) . . ?
C03J C02I C03R 120.0(3) . . ?
C02H C02J C038 119.7(3) . . ?
C03J C02J C02H 120.1(3) . . ?
C03J C02J C038 119.7(3) . . ?
N01E C02K N01F 108.3(3) . . ?
N01E C02L C02M 114.7(3) . . ?
C029 C02M C02H 121.1(3) . . ?
C029 C02M C02L 118.6(3) . . ?
C02H C02M C02L 120.1(3) . . ?
C02E C02N N01B 107.2(3) . . ?
C02S C02O N019 106.8(3) . . ?
C04E N02P C03M 130.2(9) . . ?
C04E N02P C050 106.8(8) . . ?
C050 N02P C03M 122.8(9) . . ?
C02B C02Q C03M 118.7(4) . . ?
C02O C02S N018 107.2(3) . . ?
C03K C02T C037 118.3(4) . . ?
N01O C02U N01G 107.8(3) . . ?
C01Z C02V C03L 119.5(4) . . ?
C035 C02W N01G 106.7(3) . . ?
N01I C02Y N01L 107.7(3) . . ?
N01B C02Z C02A 109.4(3) . . ?
C03D C030 C037 117.6(4) . . ?
N01K C031 N01J 107.9(3) . . ?
C02H C033 C03F 111.8(3) . . ?
C03A C034 N01E 107.7(3) . . ?
C02W C035 N01O 107.1(3) . . ?
C03J C036 C04H 114.8(3) . . ?
C02T C037 N01S 118.5(3) . . ?
C02T C037 C030 121.6(4) . . ?
C030 C037 N01S 119.9(4) . . ?
N01A C038 C02J 117.1(3) . . ?
C034 C03A N01F 107.3(3) . . ?
C041 C03B C02D 119.7(4) . . ?
C03L C03C C02A 120.3(4) . . ?
C030 C03D N01L 120.4(3) . . ?
C030 C03D C03P 122.4(3) . . ?
C03P C03D N01L 117.2(3) . . ?
C02G C03E C03M 117.9(4) . . ?
C041 C03G C028 120.8(4) . . ?
C02I C03J C02J 119.5(3) . . ?
C02I C03J C036 119.8(3) . . ?
C02J C03J C036 120.7(4) . . ?
C02T C03K N01J 120.5(3) . . ?
C02T C03K C03P 122.2(4) . . ?
C03P C03K N01J 117.2(3) . . ?
C03C C03L C02V 120.4(4) . . ?
C02Q C03M N02P 114.6(7) . . ?
C02Q C03M C03E 121.1(4) . . ?
C02Q C03M N02Q 121.9(6) . . ?
C03E C03M N02P 123.6(7) . . ?
C03E C03M N02Q 116.7(6) . . ?
C029 C03N C03Z 113.8(4) . . ?
N01O C03O C01Z 110.0(3) . . ?
C03D C03P C03K 117.6(3) . . ?
N01I C03Q C02D 110.4(3) . . ?
N01K C03R C02I 115.2(3) . . ?
C03U C03S N01L 106.8(4) . . ?
C04E N03T C04X 125.9(9) . . ?
C04E N03T C054 110.2(8) . . ?
C054 N03T C04X 123.7(8) . . ?
C03S C03U N01I 107.7(4) . . ?
C044 C03X N01K 106.4(3) . . ?
N01S C03Y N01X 110.3(4) . . ?
C03G C041 C03B 120.4(4) . . ?
C047 C043 C04G 119.1(13) . . ?
C04U C043 C047 121.3(11) . . ?
C04U C043 C04G 119.6(13) . . ?
C03X C044 N01J 108.0(3) . . ?
C043 C047 C04W 119.1(12) . . ?
C049 C048 N01X 108.5(4) . . ?
C048 C049 N01S 106.6(4) . . ?
N03T C04E N02P 109.2(9) . . ?
N01X C04G C043 106.8(13) . . ?
N046 C04I C04J 178.9(6) . . ?
N057 C04N C04Z 176.5(10) . . ?
Cl08 C04R Cl0A 112.2(3) . . ?
C043 C04U C05D 118.3(11) . . ?
C047 C04W C04X 118.9(10) . . ?
C056 C04W C047 120.9(11) . . ?
C056 C04W C04X 120.2(11) . . ?
N03T C04X C04W 111.3(9) . . ?
C054 C050 N02P 108.5(10) . . ?
C050 C054 N03T 105.4(9) . . ?
C04W C056 C05D 120.1(11) . . ?
C04U C05D C056 120.2(11) . . ?
F9AA P2AA F1AA 178.5(6) . . ?
F9AA P2AA F0BA 90.3(5) . . ?
F9AA P2AA F1BA 89.3(5) . . ?
F0AA P2AA F9AA 90.5(5) . . ?
F0AA P2AA F8AA 178.6(6) . . ?
F0AA P2AA F1AA 89.8(5) . . ?
F0AA P2AA F0BA 89.6(5) . . ?
F0AA P2AA F1BA 91.4(5) . . ?
F8AA P2AA F9AA 90.9(5) . . ?
F8AA P2AA F1AA 88.8(4) . . ?
F8AA P2AA F0BA 90.0(5) . . ?
F8AA P2AA F1BA 89.0(4) . . ?
F1AA P2AA F0BA 91.1(5) . . ?
F1AA P2AA F1BA 89.3(4) . . ?
F0BA P2AA F1BA 178.9(6) . . ?
C04F N02Q C03M 120.2(8) . . ?
C04F N02Q C0 108.9(7) . . ?
C0 N02Q C03M 130.9(8) . . ?
C04F N03U C1 109.6(8) . . ?
C04F N03U C04Y 124.8(9) . . ?
C1 N03U C04Y 125.6(8) . . ?
N03U C04F N02Q 107.7(9) . . ?
C1 C0 N02Q 106.5(8) . . ?
C0 C1 N03U 107.2(8) . . ?
N03U C04Y C1AA 110.7(8) . . ?
C3 C2 C0AA 121.1(12) . . ?
C3 C2 C04V 118.9(10) . . ?
C04V C2 C0AA 119.9(12) . . ?
C2 C3 C1AA 121.0(11) . . ?
N01X C0AA C2 112.0(12) . . ?
C2 C04V C05E 118.9(11) . . ?
C3 C1AA C04Y 119.6(10) . . ?
C4 C1AA C04Y 120.1(9) . . ?
C4 C1AA C3 120.1(10) . . ?
C1AA C4 C05E 119.6(9) . . ?
C4 C05E C04V 121.3(10) . . ?
F7EA P4AA F3EA 93.5(5) . . ?
F7EA P4AA F2EA 91.8(4) . . ?
F7EA P4AA F6EA 177.6(5) . . ?
F7EA P4AA F5EA 89.6(4) . . ?
F2EA P4AA F3EA 90.9(4) . . ?
F2EA P4AA F6EA 89.9(4) . . ?
F2EA P4AA F5EA 89.6(4) . . ?
F6EA P4AA F3EA 88.2(4) . . ?
F6EA P4AA F5EA 88.6(4) . . ?
F5EA P4AA F3EA 176.8(5) . . ?
F4EA P4AA F3EA 90.7(5) . . ?
F4EA P4AA F7EA 90.1(4) . . ?
F4EA P4AA F2EA 177.4(5) . . ?
F4EA P4AA F6EA 88.2(4) . . ?
F4EA P4AA F5EA 88.7(5) . . ?

loop_
_geom_bond_atom_site_label_1
_geom_bond_atom_site_label_2
_geom_bond_distance
_geom_bond_site_symmetry_2
_geom_bond_publ_flag
P0AA F5AA 1.612(8) . ?
P0AA F3AA 1.587(8) . ?
P0AA F2AA 1.555(4) . ?
P0AA F7AA 1.517(4) . ?
P0AA F4AA 1.630(5) . ?
P0AA F6AA 1.658(5) . ?
P0AA F6AB 1.517(4) . ?
P0AA F5AB 1.605(8) . ?
P0AA F3AB 1.626(8) . ?
P0AA F2AB 1.579(4) . ?
P0AA F7AB 1.662(4) . ?
P0AA F4AB 1.617(4) . ?
P002 F00E 1.615(2) . ?
P002 F00F 1.594(2) . ?
P002 F00H 1.602(2) . ?
P002 F00J 1.595(2) . ?
P002 F00L 1.609(2) . ?
P002 F00O 1.590(2) . ?
P3AA F7DA 1.579(9) . ?
P3AA F8DA 1.625(9) . ?
P3AA F5DA 1.611(9) . ?
P3AA F6DA 1.573(9) . ?
P3AA F8CA 1.610(9) . ?
P3AA F7CA 1.588(9) . ?
P3AA F3DA 1.589(2) . ?
P3AA F9CA 1.593(3) . ?
P3AA F0DA 1.576(3) . ?
P3AA F2DA 1.629(3) . ?
P3AA F4DA 1.607(3) . ?
P3AA F1DA 1.592(3) . ?
P004 F00K 1.610(8) . ?
P004 F00Y 1.608(7) . ?
P004 F01R 1.625(5) . ?
P004 F02R 1.534(5) . ?
P004 F039 1.540(4) . ?
P004 F03H 1.656(4) . ?
P004 F00Z 1.593(13) . ?
P004 F02S 1.592(9) . ?
P004 F7 1.659(8) . ?
P004 F01S 1.520(10) . ?
P004 F5CA 1.614(13) . ?
P004 F6CA 1.556(8) . ?
P005 F00N 1.609(2) . ?
P005 F00P 1.595(3) . ?
P005 F00T 1.588(2) . ?
P005 F00U 1.586(2) . ?
P005 F011 1.613(3) . ?
P005 F01D 1.578(3) . ?
P06 F00W 1.590(10) . ?
P06 F01H 1.606(10) . ?
P06 F02X 1.590(6) . ?
P06 F03I 1.499(6) . ?
P06 F040 1.585(5) . ?
P06 F04C 1.673(5) . ?
P06 F03J 1.562(15) . ?
P06 F0 1.655(8) . ?
P06 F02Y 1.499(9) . ?
P06 F01I 1.469(9) . ?
P06 F4CA 1.665(10) . ?
P06 F04D 1.632(16) . ?
P1 F4 1.636(10) . ?
P1 F2 1.554(10) . ?
P1 F1 1.543(9) . ?
P1 F5 1.616(9) . ?
P1 F3 1.660(8) . ?
P1 F6 1.560(8) . ?
P1 F8 1.557(9) . ?
P1 F9DA 1.599(8) . ?
P1 F0EA 1.588(9) . ?
P1 F1EA 1.574(8) . ?
P1 F01O 1.625(8) . ?
P1 F9 1.623(9) . ?
Cl08 C04R 1.756(6) . ?
Cl0A C04R 1.760(6) . ?
P1AA F5BA 1.584(5) . ?
P1AA F2BA 1.504(5) . ?
P1AA F7BA 1.554(5) . ?
P1AA F6BA 1.600(5) . ?
P1AA F3BA 1.590(5) . ?
P1AA F4BA 1.648(6) . ?
P1AA F1CA 1.583(10) . ?
P1AA F9BA 1.611(10) . ?
P1AA F8BA 1.510(10) . ?
P1AA F0CA 1.699(9) . ?
P1AA F2CA 1.725(8) . ?
P1AA F3CA 1.465(9) . ?
N010 C01P 1.432(4) . ?
N010 C01Q 1.349(4) . ?
N010 C021 1.381(5) . ?
N014 C023 1.332(4) . ?
N014 C024 1.432(4) . ?
N014 C02E 1.395(4) . ?
N018 C022 1.479(4) . ?
N018 C025 1.327(4) . ?
N018 C02S 1.392(4) . ?
N019 C01T 1.432(4) . ?
N019 C025 1.338(4) . ?
N019 C02O 1.387(4) . ?
N01A C01Q 1.331(4) . ?
N01A C01Y 1.377(5) . ?
N01A C038 1.489(4) . ?
N01B C023 1.312(4) . ?
N01B C02N 1.377(4) . ?
N01B C02Z 1.488(4) . ?
N01E C02K 1.333(4) . ?
N01E C02L 1.474(5) . ?
N01E C034 1.384(5) . ?
N01F C02G 1.429(4) . ?
N01F C02K 1.341(5) . ?
N01F C03A 1.394(5) . ?
N01G C02B 1.434(5) . ?
N01G C02U 1.346(4) . ?
N01G C02W 1.373(5) . ?
N01I C02Y 1.326(5) . ?
N01I C03Q 1.475(5) . ?
N01I C03U 1.379(6) . ?
N01J C031 1.346(5) . ?
N01J C03K 1.427(5) . ?
N01J C044 1.370(5) . ?
N01K C031 1.325(5) . ?
N01K C03R 1.473(5) . ?
N01K C03X 1.394(5) . ?
N01L C02Y 1.337(5) . ?
N01L C03D 1.441(5) . ?
N01L C03S 1.380(5) . ?
N01O C02U 1.314(5) . ?
N01O C035 1.377(5) . ?
N01O C03O 1.487(4) . ?
C01P C01U 1.395(5) . ?
C01P C01V 1.389(4) . ?
N01S C037 1.428(5) . ?
N01S C03Y 1.307(6) . ?
N01S C049 1.403(6) . ?
C01T C01V 1.383(4) . ?
C01T C01W 1.385(5) . ?
C01U C024 1.390(4) . ?
C01W C024 1.397(4) . ?
N01X C03Y 1.340(5) . ?
N01X C048 1.377(6) . ?
N01X C04G 1.463(12) . ?
N01X C0AA 1.470(11) . ?
C01Y C021 1.355(5) . ?
C01Z C027 1.384(5) . ?
C01Z C02V 1.389(5) . ?
C01Z C03O 1.512(5) . ?
C020 C028 1.394(5) . ?
C020 C02D 1.385(6) . ?
C022 C028 1.485(6) . ?
C027 C02A 1.376(5) . ?
C028 C03G 1.407(5) . ?
C029 C02I 1.414(5) . ?
C029 C02M 1.404(5) . ?
C029 C03N 1.517(6) . ?
C02A C02Z 1.522(5) . ?
C02A C03C 1.383(5) . ?
C02B C02F 1.393(5) . ?
C02B C02Q 1.366(6) . ?
C02D C03B 1.394(6) . ?
C02D C03Q 1.517(5) . ?
C02E C02N 1.355(5) . ?
C02F C02G 1.380(5) . ?
C02G C03E 1.365(6) . ?
C02H C02J 1.418(5) . ?
C02H C02M 1.406(5) . ?
C02H C033 1.521(5) . ?
C02I C03J 1.405(6) . ?
C02I C03R 1.518(5) . ?
C02J C038 1.497(5) . ?
C02J C03J 1.410(5) . ?
C02L C02M 1.517(5) . ?
C02O C02S 1.347(5) . ?
N02P C03M 1.440(10) . ?
N02P C04E 1.342(12) . ?
N02P C050 1.376(11) . ?
C02Q C03M 1.391(6) . ?
C02T C037 1.382(6) . ?
C02T C03K 1.378(5) . ?
C02V C03L 1.393(6) . ?
C02W C035 1.349(5) . ?
C030 C037 1.399(5) . ?
C030 C03D 1.384(5) . ?
C033 C03F 1.528(5) . ?
C034 C03A 1.331(6) . ?
C036 C03J 1.527(5) . ?
C036 C04H 1.532(6) . ?
C03B C041 1.383(7) . ?
C03C C03L 1.378(6) . ?
C03D C03P 1.385(5) . ?
C03E C03M 1.398(5) . ?
C03G C041 1.382(7) . ?
C03K C03P 1.388(5) . ?
C03M N02Q 1.419(9) . ?
C03N C03Z 1.538(5) . ?
C03S C03U 1.333(6) . ?
N03T C04E 1.300(11) . ?
N03T C04X 1.470(11) . ?
N03T C054 1.373(12) . ?
C03X C044 1.340(6) . ?
C043 C047 1.387(12) . ?
C043 C04G 1.509(12) . ?
C043 C04U 1.385(12) . ?
N046 C04I 1.139(7) . ?
C047 C04W 1.392(12) . ?
C048 C049 1.333(7) . ?
C04I C04J 1.441(8) . ?
C04N C04Z 1.394(9) . ?
C04N N057 1.094(8) . ?
C04U C05D 1.394(14) . ?
C04W C04X 1.530(13) . ?
C04W C056 1.348(14) . ?
C050 C054 1.354(12) . ?
C056 C05D 1.406(15) . ?
P2AA F9AA 1.578(8) . ?
P2AA F0AA 1.573(8) . ?
P2AA F8AA 1.577(7) . ?
P2AA F1AA 1.582(7) . ?
P2AA F0BA 1.612(7) . ?
P2AA F1BA 1.637(7) . ?
N02Q C04F 1.352(11) . ?
N02Q C0 1.383(10) . ?
N03U C04F 1.303(10) . ?
N03U C1 1.391(11) . ?
N03U C04Y 1.475(11) . ?
C0 C1 1.339(12) . ?
C04Y C1AA 1.531(12) . ?
C2 C3 1.388(11) . ?
C2 C0AA 1.501(11) . ?
C2 C04V 1.390(12) . ?
C3 C1AA 1.389(11) . ?
C04V C05E 1.394(13) . ?
C1AA C4 1.354(13) . ?
C4 C05E 1.382(14) . ?
F3EA P4AA 1.631(8) . ?
P4AA F7EA 1.574(7) . ?
P4AA F2EA 1.582(6) . ?
P4AA F6EA 1.609(8) . ?
P4AA F5EA 1.616(8) . ?
P4AA F4EA 1.575(8) . ?

loop_
_smtbx_masks_void_nr
_smtbx_masks_void_average_x
_smtbx_masks_void_average_y
_smtbx_masks_void_average_z
_smtbx_masks_void_volume
_smtbx_masks_void_count_electrons
_smtbx_masks_void_content
1 0.336 0.000 -0.551 1776.4 606.0 28(C2H3N)
